data_7158482
loop_
_publ_author_name
'Santalla, Hugo'
'Nieto Faza, Olalla'
'G\'omez, Generosa'
'Fall, Yagamare'
'L\'opez, Carlos Silva'

_publ_section_title
;
 On the mechanism of the dyotropic expansion of hydrindanes into decalins.
;
_journal_issue 5
_journal_name_full 'Organic &amp; biomolecular chemistry'
_journal_page_first 1073
_journal_page_last 1079
_journal_paper_doi 10.1039/d1ob02150h
_journal_volume 20
_journal_year 2022
_chemical_absolute_configuration ad
_chemical_formula_moiety 'C25 H42 O4 S Si'
_chemical_formula_sum 'C25 H42 O4 S Si'
_chemical_formula_weight 466.73
_space_group_crystal_system triclinic
_space_group_IT_number 1
_space_group_name_Hall 'P 1'
_space_group_name_H-M_alt 'P 1'
_atom_sites_solution_hydrogens geom
_atom_sites_solution_primary dual
_audit_creation_date 2020-12-17
_audit_creation_method
;
Olex2 1.3
(compiled 2020.11.12 svn.r5f609507 for OlexSys, GUI svn.r6226)
;
_audit_update_record
;
2021-07-19 deposited with the CCDC.	2022-01-07 downloaded from the CCDC.
;
_cell_angle_alpha 93.903(4)
_cell_angle_beta 95.575(4)
_cell_angle_gamma 90.203(4)
_cell_formula_units_Z 4
_cell_length_a 9.9546(9)
_cell_length_b 11.1380(11)
_cell_length_c 24.037(2)
_cell_measurement_reflns_used 9444
_cell_measurement_temperature 100.0
_cell_measurement_theta_max 28.30
_cell_measurement_theta_min 2.54
_cell_volume 2646.2(4)
_computing_cell_refinement 'SAINT V8.40A (Bruker, 2019)'
_computing_data_collection 'Bruker APEX3'
_computing_data_reduction 'SAINT V8.40A (Bruker, 2019)'
_computing_molecular_graphics 'Olex2 1.3 (Dolomanov et al., 2009)'
_computing_publication_material 'Olex2 1.3 (Dolomanov et al., 2009)'
_computing_structure_refinement 'XL  (Sheldrick, 2008)'
_computing_structure_solution 'SHELXT 2014/5 (Sheldrick, 2014)'
_diffrn_ambient_temperature 100.0
_diffrn_measured_fraction_theta_full 0.999
_diffrn_measured_fraction_theta_max 0.994
_diffrn_measurement_device_type 'Bruker D8 Venture Photon II CMOS'
_diffrn_measurement_method '\f and \w scans'
_diffrn_radiation_monochromator 'Incoatec HeliosTM multilayer optics'
_diffrn_radiation_type MoK\a
_diffrn_radiation_wavelength 0.71073
_diffrn_reflns_av_R_equivalents 0.0527
_diffrn_reflns_av_unetI/netI 0.0308
_diffrn_reflns_Laue_measured_fraction_full 0.999
_diffrn_reflns_Laue_measured_fraction_max 0.994
_diffrn_reflns_limit_h_max 13
_diffrn_reflns_limit_h_min -13
_diffrn_reflns_limit_k_max 14
_diffrn_reflns_limit_k_min -14
_diffrn_reflns_limit_l_max 32
_diffrn_reflns_limit_l_min -32
_diffrn_reflns_number 197680
_diffrn_reflns_point_group_measured_fraction_full 0.991
_diffrn_reflns_point_group_measured_fraction_max 0.980
_diffrn_reflns_theta_full 25.242
_diffrn_reflns_theta_max 28.387
_diffrn_reflns_theta_min 2.056
_diffrn_source 'Incoatec high brillance I\muS microsource'
_diffrn_source_current 1.0
_diffrn_source_power 0.05
_diffrn_source_voltage 50.0
_diffrn_standards_number 0
_exptl_absorpt_coefficient_mu 0.194
_exptl_absorpt_correction_T_max 0.7457
_exptl_absorpt_correction_T_min 0.6713
_exptl_absorpt_correction_type multi-scan
_exptl_absorpt_process_details
;
SADABS-2016/2 (Bruker,2016/2) was used for absorption correction.
wR2(int) was 0.1555 before and 0.0618 after correction.
The Ratio of minimum to maximum transmission is 0.9002.
The \l/2 correction factor is Not present.
;
_exptl_crystal_colour yellow
_exptl_crystal_colour_primary yellow
_exptl_crystal_density_diffrn 1.172
_exptl_crystal_density_method 'not measured'
_exptl_crystal_description plate
_exptl_crystal_F_000 1016
_exptl_crystal_size_max 0.252
_exptl_crystal_size_mid 0.167
_exptl_crystal_size_min 0.057
_refine_diff_density_max 0.490
_refine_diff_density_min -0.312
_refine_diff_density_rms 0.053
_refine_ls_abs_structure_details
;
 Flack x determined using 11132 quotients [(I+)-(I-)]/[(I+)+(I-)]
 (Parsons, Flack and Wagner, Acta Cryst. B69 (2013) 249-259).
;
_refine_ls_abs_structure_Flack 0.037(18)
_refine_ls_extinction_method none
_refine_ls_goodness_of_fit_ref 1.115
_refine_ls_hydrogen_treatment constr
_refine_ls_matrix_type full
_refine_ls_number_parameters 1149
_refine_ls_number_reflns 25989
_refine_ls_number_restraints 3
_refine_ls_restrained_S_all 1.115
_refine_ls_R_factor_all 0.0455
_refine_ls_R_factor_gt 0.0428
_refine_ls_shift/su_max 0.001
_refine_ls_shift/su_mean 0.000
_refine_ls_structure_factor_coef Fsqd
_refine_ls_weighting_details 'w=1/[\s^2^(Fo^2^)+(0.0418P)^2^+1.4713P] where P=(Fo^2^+2Fc^2^)/3'
_refine_ls_weighting_scheme calc
_refine_ls_wR_factor_gt 0.0988
_refine_ls_wR_factor_ref 0.1002
_reflns_Friedel_coverage 0.971
_reflns_Friedel_fraction_full 0.982
_reflns_Friedel_fraction_max 0.965
_reflns_number_gt 24963
_reflns_number_total 25989
_reflns_threshold_expression 'I > 2\s(I)'
_cod_data_source_file d1ob02150h2.cif
_cod_data_source_block 32068101_0m
_cod_depositor_comments 'Adding full bibliography for 7158480--7158482.cif.'
_cod_database_code 7158482
_shelx_shelxl_version_number 2018/3
_shelx_space_group_comment
;
The symmetry employed for this shelxl refinement is uniquely defined
by the following loop, which should always be used as a source of
symmetry information in preference to the above space-group names.
They are only intended as comments.
;
_shelx_estimated_absorpt_t_max 0.989
_shelx_estimated_absorpt_t_min 0.953
_olex2_refinement_description
;
1. Fixed Uiso
 At 1.2 times of:
  All C(H) groups, All C(H,H) groups
 At 1.5 times of:
  All C(H,H,H) groups
2.a Ternary CH refined with riding coordinates:
 C8(H8), C14(H14), C17(H17), C20(H20), C8A(H8A), C14A(H14A), C17A(H17A),
 C20A(H20A), C8B(H8B), C14B(H14B), C17B(H17B), C20B(H20B), C8C(H8C), C14C(H14C),
  C17C(H17C), C20C(H20C)
2.b Secondary CH2 refined with riding coordinates:
 C9(H9A,H9B), C11(H11A,H11B), C12(H12A,H12B), C15(H15A,H15B), C16(H16A,H16B),
 C9A(H9AA,H9AB), C11A(H11C,H11D), C12A(H12C,H12D), C15A(H15C,H15D), C16A(H16C,
 H16D), C9B(H9BA,H9BB), C11B(H11E,H11F), C12B(H12E,H12F), C15B(H15E,H15F),
 C16B(H16E,H16F), C9C(H9CA,H9CB), C11C(H11G,H11H), C12C(H12G,H12H), C15C(H15G,
 H15H), C16C(H16G,H16H)
2.c Aromatic/amide H refined with riding coordinates:
 C23(H23), C24(H24), C26(H26), C27(H27), C23A(H23A), C24A(H24A), C26A(H26A),
 C27A(H27A), C23B(H23B), C24B(H24B), C26B(H26B), C27B(H27B), C23C(H23C),
 C24C(H24C), C26C(H26C), C27C(H27C)
2.d Idealised Me refined as rotating group:
 C21(H21A,H21B,H21C), C18(H18A,H18B,H18C), C28(H28A,H28B,H28C), C29(H29A,H29B,
 H29C), C30(H30A,H30B,H30C), C32(H32A,H32B,H32C), C33(H33A,H33B,H33C), C34(H34A,
 H34B,H34C), C18A(H18D,H18E,H18F), C21A(H21D,H21E,H21F), C28A(H28D,H28E,H28F),
 C29A(H29D,H29E,H29F), C30A(H30D,H30E,H30F), C32A(H32D,H32E,H32F), C33A(H33D,
 H33E,H33F), C34A(H34D,H34E,H34F), C18B(H18G,H18H,H18I), C21B(H21G,H21H,H21I),
 C28B(H28G,H28H,H28I), C29B(H29G,H29H,H29I), C30B(H30G,H30H,H30I), C32B(H32G,
 H32H,H32I), C33B(H33G,H33H,H33I), C34B(H34G,H34H,H34I), C18C(H18J,H18K,H18L),
 C21C(H21J,H21K,H21L), C28C(H28J,H28K,H28L), C29C(H29J,H29K,H29L), C30C(H30J,
 H30K,H30L), C32C(H32J,H32K,H32L), C33C(H33J,H33K,H33L), C34C(H34J,H34K,H34L)
;
_olex2_submission_special_instructions 'No special instructions were received'

loop_
_space_group_symop_operation_xyz
'x, y, z'

loop_
_atom_site_label
_atom_site_type_symbol
_atom_site_fract_x
_atom_site_fract_y
_atom_site_fract_z
_atom_site_U_iso_or_equiv
_atom_site_adp_type
_atom_site_occupancy
_atom_site_site_symmetry_order
_atom_site_calc_flag
_atom_site_refinement_flags_posn
_atom_site_refinement_flags_adp
_atom_site_refinement_flags_occupancy
_atom_site_disorder_assembly
_atom_site_disorder_group
S1 S 0.96389(7) 0.59542(7) 0.60569(3) 0.01888(15) Uani 1 1 d . . . . .
Si1 Si 1.43688(8) 0.86344(7) 0.88940(3) 0.01498(16) Uani 1 1 d . . . . .
O1 O 1.3622(2) 0.81375(18) 0.82783(9) 0.0159(4) Uani 1 1 d . . . . .
O2 O 0.9777(2) 0.60534(18) 0.67210(9) 0.0156(4) Uani 1 1 d . . . . .
O3 O 1.0211(2) 0.4819(2) 0.59083(11) 0.0299(6) Uani 1 1 d . . . . .
O4 O 1.0151(3) 0.7029(2) 0.58631(10) 0.0290(6) Uani 1 1 d . . . . .
C8 C 1.3100(3) 0.8900(3) 0.78500(12) 0.0151(5) Uani 1 1 d . . . . .
H8 H 1.310799 0.974859 0.801516 0.018 Uiso 1 1 calc R U . . .
C9 C 1.4006(3) 0.8829(3) 0.73715(13) 0.0192(6) Uani 1 1 d . . . . .
H9A H 1.373763 0.945573 0.711055 0.023 Uiso 1 1 calc R U . . .
H9B H 1.495289 0.899150 0.752525 0.023 Uiso 1 1 calc R U . . .
C11 C 1.3911(3) 0.7601(3) 0.70527(13) 0.0189(6) Uani 1 1 d . . . . .
H11A H 1.427926 0.698466 0.730233 0.023 Uiso 1 1 calc R U . . .
H11B H 1.446321 0.760373 0.673192 0.023 Uiso 1 1 calc R U . . .
C12 C 1.2449(3) 0.7272(3) 0.68374(12) 0.0163(5) Uani 1 1 d . . . . .
H12A H 1.242534 0.645705 0.664405 0.020 Uiso 1 1 calc R U . . .
H12B H 1.211583 0.784456 0.655954 0.020 Uiso 1 1 calc R U . . .
C13 C 1.1498(3) 0.7293(2) 0.73076(12) 0.0126(5) Uani 1 1 d . . . . .
C14 C 1.1641(3) 0.8541(3) 0.76404(12) 0.0141(5) Uani 1 1 d . . . . .
H14 H 1.133190 0.914124 0.736571 0.017 Uiso 1 1 calc R U . . .
C15 C 1.0690(3) 0.8674(3) 0.81011(13) 0.0202(6) Uani 1 1 d . . . . .
H15A H 1.079233 0.949076 0.829105 0.024 Uiso 1 1 calc R U . . .
H15B H 1.092936 0.808312 0.838322 0.024 Uiso 1 1 calc R U . . .
C16 C 0.9221(3) 0.8469(3) 0.78558(14) 0.0215(6) Uani 1 1 d . . . . .
H16A H 0.863990 0.846687 0.816734 0.026 Uiso 1 1 calc R U . . .
H16B H 0.894106 0.914927 0.762811 0.026 Uiso 1 1 calc R U . . .
C17 C 0.8989(3) 0.7293(3) 0.74910(13) 0.0157(5) Uani 1 1 d . . . . .
H17 H 0.914776 0.660649 0.773585 0.019 Uiso 1 1 calc R U . . .
C20 C 1.0011(3) 0.7216(2) 0.70539(12) 0.0136(5) Uani 1 1 d . . . . .
H20 H 0.983828 0.788522 0.679980 0.016 Uiso 1 1 calc R U . . .
C21 C 0.7526(3) 0.7217(3) 0.72247(14) 0.0213(6) Uani 1 1 d . . . . .
H21A H 0.691269 0.723199 0.752009 0.032 Uiso 1 1 calc R U . . .
H21B H 0.738946 0.646667 0.698784 0.032 Uiso 1 1 calc R U . . .
H21C H 0.734132 0.790370 0.699573 0.032 Uiso 1 1 calc R U . . .
C22 C 0.7888(3) 0.5886(3) 0.58650(12) 0.0164(6) Uani 1 1 d . . . . .
C23 C 0.7225(3) 0.4781(3) 0.58130(13) 0.0170(6) Uani 1 1 d . . . . .
H23 H 0.771045 0.406031 0.587197 0.020 Uiso 1 1 calc R U . . .
C24 C 0.5839(3) 0.4746(3) 0.56734(13) 0.0174(6) Uani 1 1 d . . . . .
H24 H 0.537432 0.399367 0.563855 0.021 Uiso 1 1 calc R U . . .
C25 C 0.5116(3) 0.5797(3) 0.55833(12) 0.0188(6) Uani 1 1 d . . . . .
C26 C 0.5810(3) 0.6887(3) 0.56296(13) 0.0213(6) Uani 1 1 d . . . . .
H26 H 0.532653 0.760741 0.556682 0.026 Uiso 1 1 calc R U . . .
C18 C 1.1821(3) 0.6232(3) 0.76681(12) 0.0146(5) Uani 1 1 d . . . . .
H18A H 1.134659 0.632733 0.800693 0.022 Uiso 1 1 calc R U . . .
H18B H 1.279558 0.620756 0.777366 0.022 Uiso 1 1 calc R U . . .
H18C H 1.152623 0.547980 0.745482 0.022 Uiso 1 1 calc R U . . .
C27 C 0.7193(4) 0.6945(3) 0.57656(13) 0.0213(6) Uani 1 1 d . . . . .
H27 H 0.765994 0.769459 0.579084 0.026 Uiso 1 1 calc R U . . .
C28 C 0.3610(3) 0.5747(4) 0.54340(15) 0.0270(7) Uani 1 1 d . . . . .
H28A H 0.341591 0.554691 0.503076 0.041 Uiso 1 1 calc R U . . .
H28B H 0.322269 0.653090 0.553282 0.041 Uiso 1 1 calc R U . . .
H28C H 0.321331 0.512929 0.564137 0.041 Uiso 1 1 calc R U . . .
C29 C 1.3122(4) 0.9381(3) 0.93323(14) 0.0253(7) Uani 1 1 d . . . . .
H29A H 1.273795 1.007681 0.914724 0.038 Uiso 1 1 calc R U . . .
H29B H 1.357440 0.964917 0.970025 0.038 Uiso 1 1 calc R U . . .
H29C H 1.239793 0.880879 0.937935 0.038 Uiso 1 1 calc R U . . .
C30 C 1.5727(4) 0.9755(4) 0.88172(16) 0.0349(9) Uani 1 1 d . . . . .
H30A H 1.636412 0.940100 0.856811 0.052 Uiso 1 1 calc R U . . .
H30B H 1.620485 0.998076 0.918560 0.052 Uiso 1 1 calc R U . . .
H30C H 1.532396 1.047292 0.865777 0.052 Uiso 1 1 calc R U . . .
C31 C 1.5073(3) 0.7246(3) 0.92182(13) 0.0210(6) Uani 1 1 d . . . . .
C32 C 1.5676(4) 0.7586(3) 0.98247(15) 0.0290(7) Uani 1 1 d . . . . .
H32A H 1.636063 0.821933 0.982387 0.043 Uiso 1 1 calc R U . . .
H32B H 1.609155 0.687581 0.998655 0.043 Uiso 1 1 calc R U . . .
H32C H 1.495713 0.787729 1.004899 0.043 Uiso 1 1 calc R U . . .
C33 C 1.6194(4) 0.6723(4) 0.88790(18) 0.0402(10) Uani 1 1 d . . . . .
H33A H 1.583430 0.655485 0.848718 0.060 Uiso 1 1 calc R U . . .
H33B H 1.652234 0.597483 0.903451 0.060 Uiso 1 1 calc R U . . .
H33C H 1.694100 0.730473 0.889921 0.060 Uiso 1 1 calc R U . . .
C34 C 1.3962(4) 0.6290(3) 0.92243(16) 0.0325(8) Uani 1 1 d . . . . .
H34A H 1.320776 0.664153 0.941045 0.049 Uiso 1 1 calc R U . . .
H34B H 1.432369 0.561050 0.942775 0.049 Uiso 1 1 calc R U . . .
H34C H 1.364447 0.600895 0.883863 0.049 Uiso 1 1 calc R U . . .
S1A S 0.47597(7) 0.71495(6) 0.40069(3) 0.01587(14) Uani 1 1 d . . . . .
Si1A Si -0.01920(8) 0.86714(8) 0.11849(3) 0.01680(16) Uani 1 1 d . . . . .
O1A O 0.0687(2) 0.84305(18) 0.17807(8) 0.0158(4) Uani 1 1 d . . . . .
O2A O 0.4747(2) 0.73981(18) 0.33676(9) 0.0164(4) Uani 1 1 d . . . . .
O3A O 0.4138(2) 0.5996(2) 0.40217(10) 0.0243(5) Uani 1 1 d . . . . .
O4A O 0.4242(2) 0.8169(2) 0.43086(9) 0.0205(4) Uani 1 1 d . . . . .
C8A C 0.0719(3) 0.9167(3) 0.22961(12) 0.0144(5) Uani 1 1 d . . . . .
H8A H 0.039359 0.998705 0.220717 0.017 Uiso 1 1 calc R U . . .
C9A C -0.0213(3) 0.8655(3) 0.26901(12) 0.0171(6) Uani 1 1 d . . . . .
H9AA H -0.112103 0.851358 0.248875 0.021 Uiso 1 1 calc R U . . .
H9AB H -0.030010 0.924826 0.301011 0.021 Uiso 1 1 calc R U . . .
C11A C 0.0323(3) 0.7473(3) 0.29103(13) 0.0177(6) Uani 1 1 d . . . . .
H11C H -0.027005 0.719800 0.318496 0.021 Uiso 1 1 calc R U . . .
H11D H 0.030327 0.684952 0.259577 0.021 Uiso 1 1 calc R U . . .
C12A C 0.1765(3) 0.7626(3) 0.31893(12) 0.0156(5) Uani 1 1 d . . . . .
H12C H 0.208698 0.683998 0.331573 0.019 Uiso 1 1 calc R U . . .
H12D H 0.176425 0.819330 0.352457 0.019 Uiso 1 1 calc R U . . .
C13A C 0.2754(3) 0.8099(2) 0.27955(12) 0.0125(5) Uani 1 1 d . . . . .
C14A C 0.2168(3) 0.9287(2) 0.25686(12) 0.0138(5) Uani 1 1 d . . . . .
H14A H 0.213441 0.986369 0.290458 0.017 Uiso 1 1 calc R U . . .
C15A C 0.3113(3) 0.9867(3) 0.21947(12) 0.0156(5) Uani 1 1 d . . . . .
H15C H 0.321935 0.931836 0.186061 0.019 Uiso 1 1 calc R U . . .
H15D H 0.271558 1.062564 0.206587 0.019 Uiso 1 1 calc R U . . .
C18A C 0.2989(3) 0.7110(2) 0.23360(12) 0.0153(5) Uani 1 1 d . . . . .
H18D H 0.211876 0.684411 0.213937 0.023 Uiso 1 1 calc R U . . .
H18E H 0.343923 0.642634 0.250732 0.023 Uiso 1 1 calc R U . . .
H18F H 0.355669 0.743140 0.206889 0.023 Uiso 1 1 calc R U . . .
C16A C 0.4492(3) 1.0130(3) 0.25186(14) 0.0195(6) Uani 1 1 d . . . . .
H16C H 0.439376 1.077220 0.281692 0.023 Uiso 1 1 calc R U . . .
H16D H 0.510993 1.043499 0.226052 0.023 Uiso 1 1 calc R U . . .
C17A C 0.5127(3) 0.9027(3) 0.27856(13) 0.0163(5) Uani 1 1 d . . . . .
H17A H 0.534333 0.842275 0.248106 0.020 Uiso 1 1 calc R U . . .
C20A C 0.4106(3) 0.8474(2) 0.31291(12) 0.0131(5) Uani 1 1 d . . . . .
H20A H 0.392365 0.906571 0.344397 0.016 Uiso 1 1 calc R U . . .
C21A C 0.6433(3) 0.9401(3) 0.31435(15) 0.0231(6) Uani 1 1 d . . . . .
H21D H 0.622326 0.994117 0.346197 0.035 Uiso 1 1 calc R U . . .
H21E H 0.702858 0.981817 0.291650 0.035 Uiso 1 1 calc R U . . .
H21F H 0.688498 0.868413 0.328183 0.035 Uiso 1 1 calc R U . . .
C22A C 0.6495(3) 0.7014(3) 0.41994(12) 0.0173(6) Uani 1 1 d . . . . .
C23A C 0.7076(3) 0.5881(3) 0.41782(13) 0.0210(6) Uani 1 1 d . . . . .
H23A H 0.653277 0.518271 0.407618 0.025 Uiso 1 1 calc R U . . .
C24A C 0.8456(3) 0.5780(3) 0.43074(14) 0.0246(7) Uani 1 1 d . . . . .
H24A H 0.885171 0.500482 0.430001 0.030 Uiso 1 1 calc R U . . .
C25A C 0.9269(3) 0.6789(3) 0.44474(13) 0.0236(7) Uani 1 1 d . . . . .
C26A C 0.8668(4) 0.7921(3) 0.44745(14) 0.0258(7) Uani 1 1 d . . . . .
H26A H 0.921466 0.861848 0.457298 0.031 Uiso 1 1 calc R U . . .
C27A C 0.7278(3) 0.8040(3) 0.43589(14) 0.0229(6) Uani 1 1 d . . . . .
H27A H 0.687135 0.880894 0.438842 0.028 Uiso 1 1 calc R U . . .
C28A C 1.0773(4) 0.6661(4) 0.45655(16) 0.0349(9) Uani 1 1 d . . . . .
H28D H 1.096560 0.609301 0.485620 0.052 Uiso 1 1 calc R U . . .
H28E H 1.117729 0.744657 0.469478 0.052 Uiso 1 1 calc R U . . .
H28F H 1.115402 0.636026 0.422247 0.052 Uiso 1 1 calc R U . . .
C29A C -0.2002(3) 0.8293(5) 0.12250(16) 0.0409(11) Uani 1 1 d . . . . .
H29D H -0.208163 0.746369 0.133100 0.061 Uiso 1 1 calc R U . . .
H29E H -0.250755 0.837353 0.085881 0.061 Uiso 1 1 calc R U . . .
H29F H -0.237095 0.884363 0.150612 0.061 Uiso 1 1 calc R U . . .
C30A C -0.0051(5) 1.0278(3) 0.10183(16) 0.0368(9) Uani 1 1 d . . . . .
H30D H -0.044156 1.079608 0.130561 0.055 Uiso 1 1 calc R U . . .
H30E H -0.053876 1.038790 0.065149 0.055 Uiso 1 1 calc R U . . .
H30F H 0.090231 1.049370 0.101056 0.055 Uiso 1 1 calc R U . . .
C31A C 0.0596(3) 0.7670(3) 0.06454(12) 0.0179(6) Uani 1 1 d . . . . .
C32A C 0.2102(3) 0.8002(3) 0.06573(15) 0.0254(7) Uani 1 1 d . . . . .
H32D H 0.219177 0.884132 0.056712 0.038 Uiso 1 1 calc R U . . .
H32E H 0.251882 0.747519 0.038071 0.038 Uiso 1 1 calc R U . . .
H32F H 0.255340 0.789932 0.103161 0.038 Uiso 1 1 calc R U . . .
C33A C -0.0091(4) 0.7841(3) 0.00565(14) 0.0303(8) Uani 1 1 d . . . . .
H33D H -0.103793 0.758133 0.003543 0.045 Uiso 1 1 calc R U . . .
H33E H 0.037157 0.735736 -0.022119 0.045 Uiso 1 1 calc R U . . .
H33F H -0.004690 0.869183 -0.002058 0.045 Uiso 1 1 calc R U . . .
C34A C 0.0503(4) 0.6338(3) 0.07692(15) 0.0279(7) Uani 1 1 d . . . . .
H34D H 0.093534 0.622914 0.114600 0.042 Uiso 1 1 calc R U . . .
H34E H 0.096118 0.584551 0.049333 0.042 Uiso 1 1 calc R U . . .
H34F H -0.044797 0.609153 0.074709 0.042 Uiso 1 1 calc R U . . .
S1B S 0.03469(7) 0.19376(6) 0.39023(3) 0.01542(14) Uani 1 1 d . . . . .
Si1B Si -0.43621(8) 0.39880(7) 0.11072(3) 0.01489(15) Uani 1 1 d . . . . .
O1B O -0.3623(2) 0.36717(18) 0.17229(8) 0.0158(4) Uani 1 1 d . . . . .
O2B O 0.0200(2) 0.19426(18) 0.32404(8) 0.0140(4) Uani 1 1 d . . . . .
O3B O -0.0132(2) 0.0767(2) 0.40061(10) 0.0221(5) Uani 1 1 d . . . . .
O4B O -0.0262(2) 0.2995(2) 0.41384(9) 0.0229(5) Uani 1 1 d . . . . .
C18B C -0.1833(3) 0.1922(2) 0.22977(12) 0.0141(5) Uani 1 1 d . . . . .
H18G H -0.153236 0.121583 0.249591 0.021 Uiso 1 1 calc R U . . .
H18H H -0.136495 0.195662 0.195882 0.021 Uiso 1 1 calc R U . . .
H18I H -0.280921 0.186277 0.219362 0.021 Uiso 1 1 calc R U . . .
C8B C -0.3103(3) 0.4544(2) 0.21580(12) 0.0146(5) Uani 1 1 d . . . . .
H8B H -0.311088 0.535329 0.200134 0.018 Uiso 1 1 calc R U . . .
C9B C -0.4012(3) 0.4582(3) 0.26356(13) 0.0176(6) Uani 1 1 d . . . . .
H9BA H -0.373299 0.526424 0.290827 0.021 Uiso 1 1 calc R U . . .
H9BB H -0.495612 0.471476 0.248406 0.021 Uiso 1 1 calc R U . . .
C11B C -0.3937(3) 0.3416(3) 0.29334(12) 0.0172(6) Uani 1 1 d . . . . .
H11E H -0.430634 0.274437 0.267138 0.021 Uiso 1 1 calc R U . . .
H11F H -0.449427 0.348565 0.325317 0.021 Uiso 1 1 calc R U . . .
C12B C -0.2473(3) 0.3140(3) 0.31473(12) 0.0148(5) Uani 1 1 d . . . . .
H12E H -0.245624 0.236441 0.332619 0.018 Uiso 1 1 calc R U . . .
H12F H -0.214179 0.377404 0.343714 0.018 Uiso 1 1 calc R U . . .
C13B C -0.1510(3) 0.3067(2) 0.26812(11) 0.0116(5) Uani 1 1 d . . . . .
C14B C -0.1646(3) 0.4248(2) 0.23683(12) 0.0132(5) Uani 1 1 d . . . . .
H14B H -0.134263 0.491319 0.265402 0.016 Uiso 1 1 calc R U . . .
C15B C -0.0681(3) 0.4284(3) 0.19119(13) 0.0185(6) Uani 1 1 d . . . . .
H15E H -0.091575 0.362699 0.161993 0.022 Uiso 1 1 calc R U . . .
H15F H -0.077569 0.505879 0.173360 0.022 Uiso 1 1 calc R U . . .
C16B C 0.0776(3) 0.4144(3) 0.21599(14) 0.0199(6) Uani 1 1 d . . . . .
H16E H 0.104798 0.487397 0.240363 0.024 Uiso 1 1 calc R U . . .
H16F H 0.136709 0.408898 0.185110 0.024 Uiso 1 1 calc R U . . .
C17B C 0.1002(3) 0.3038(3) 0.25019(12) 0.0146(5) Uani 1 1 d . . . . .
H17B H 0.083806 0.229997 0.224301 0.017 Uiso 1 1 calc R U . . .
C20B C -0.0023(3) 0.3050(2) 0.29380(11) 0.0125(5) Uani 1 1 d . . . . .
H20B H 0.015548 0.376797 0.320860 0.015 Uiso 1 1 calc R U . . .
C21B C 0.2464(3) 0.3031(3) 0.27618(14) 0.0205(6) Uani 1 1 d . . . . .
H21G H 0.264790 0.376012 0.301009 0.031 Uiso 1 1 calc R U . . .
H21H H 0.307184 0.300874 0.246416 0.031 Uiso 1 1 calc R U . . .
H21I H 0.261053 0.232036 0.297803 0.031 Uiso 1 1 calc R U . . .
C22B C 0.2094(3) 0.2031(3) 0.40972(12) 0.0145(5) Uani 1 1 d . . . . .
C23B C 0.2829(3) 0.0987(3) 0.41643(12) 0.0169(6) Uani 1 1 d . . . . .
H23B H 0.239336 0.022163 0.411485 0.020 Uiso 1 1 calc R U . . .
C24B C 0.4212(3) 0.1080(3) 0.43051(13) 0.0180(6) Uani 1 1 d . . . . .
H24B H 0.471969 0.036821 0.435659 0.022 Uiso 1 1 calc R U . . .
C25B C 0.4879(3) 0.2196(3) 0.43731(12) 0.0173(6) Uani 1 1 d . . . . .
C26B C 0.4106(3) 0.3230(3) 0.43204(13) 0.0198(6) Uani 1 1 d . . . . .
H26B H 0.453646 0.399752 0.437752 0.024 Uiso 1 1 calc R U . . .
C27B C 0.2715(3) 0.3158(3) 0.41853(13) 0.0185(6) Uani 1 1 d . . . . .
H27B H 0.219703 0.386924 0.415375 0.022 Uiso 1 1 calc R U . . .
C28B C 0.6385(3) 0.2278(3) 0.45018(13) 0.0233(7) Uani 1 1 d . . . . .
H28G H 0.662231 0.216809 0.490030 0.035 Uiso 1 1 calc R U . . .
H28H H 0.670412 0.306959 0.441364 0.035 Uiso 1 1 calc R U . . .
H28I H 0.680963 0.164903 0.427556 0.035 Uiso 1 1 calc R U . . .
C29B C -0.3102(4) 0.4594(3) 0.06707(14) 0.0252(7) Uani 1 1 d . . . . .
H29G H -0.277408 0.538170 0.083620 0.038 Uiso 1 1 calc R U . . .
H29H H -0.352744 0.467853 0.029053 0.038 Uiso 1 1 calc R U . . .
H29I H -0.234221 0.403910 0.065608 0.038 Uiso 1 1 calc R U . . .
C30B C -0.5698(4) 0.5142(4) 0.11884(16) 0.0346(9) Uani 1 1 d . . . . .
H30G H -0.635685 0.485069 0.142683 0.052 Uiso 1 1 calc R U . . .
H30H H -0.615393 0.528629 0.081940 0.052 Uiso 1 1 calc R U . . .
H30I H -0.528442 0.589317 0.136155 0.052 Uiso 1 1 calc R U . . .
C31B C -0.5096(3) 0.2517(3) 0.07801(13) 0.0224(6) Uani 1 1 d . . . . .
C32B C -0.4003(4) 0.1549(3) 0.07725(16) 0.0314(8) Uani 1 1 d . . . . .
H32G H -0.327594 0.181153 0.055992 0.047 Uiso 1 1 calc R U . . .
H32H H -0.439698 0.079345 0.059537 0.047 Uiso 1 1 calc R U . . .
H32I H -0.363664 0.142470 0.115749 0.047 Uiso 1 1 calc R U . . .
C33B C -0.6208(4) 0.2085(4) 0.11202(18) 0.0413(10) Uani 1 1 d . . . . .
H33G H -0.655032 0.129797 0.095925 0.062 Uiso 1 1 calc R U . . .
H33H H -0.694572 0.266522 0.110927 0.062 Uiso 1 1 calc R U . . .
H33I H -0.583717 0.201534 0.150943 0.062 Uiso 1 1 calc R U . . .
C34B C -0.5692(4) 0.2672(4) 0.01773(15) 0.0310(8) Uani 1 1 d . . . . .
H34G H -0.496050 0.281724 -0.005580 0.047 Uiso 1 1 calc R U . . .
H34H H -0.630532 0.335837 0.017285 0.047 Uiso 1 1 calc R U . . .
H34I H -0.619012 0.194047 0.002928 0.047 Uiso 1 1 calc R U . . .
S1C S 0.51792(7) 0.09103(6) 0.60273(3) 0.01605(14) Uani 1 1 d . . . . .
Si1C Si 1.01995(8) 0.33266(8) 0.88170(3) 0.01749(17) Uani 1 1 d . . . . .
O1C O 0.9307(2) 0.29041(19) 0.82241(8) 0.0162(4) Uani 1 1 d . . . . .
O2C O 0.5205(2) 0.13688(18) 0.66646(9) 0.0165(4) Uani 1 1 d . . . . .
O3C O 0.5832(2) 0.1781(2) 0.57339(9) 0.0222(5) Uani 1 1 d . . . . .
O4C O 0.5666(2) -0.0297(2) 0.60190(11) 0.0264(5) Uani 1 1 d . . . . .
C18C C 0.6993(3) 0.1412(3) 0.76841(12) 0.0163(6) Uani 1 1 d . . . . .
H18J H 0.643905 0.181393 0.795492 0.024 Uiso 1 1 calc R U . . .
H18K H 0.786807 0.120577 0.787535 0.024 Uiso 1 1 calc R U . . .
H18L H 0.653230 0.067629 0.751686 0.024 Uiso 1 1 calc R U . . .
C8C C 0.9263(3) 0.3486(3) 0.77078(12) 0.0147(5) Uani 1 1 d . . . . .
H8C H 0.959275 0.433343 0.779343 0.018 Uiso 1 1 calc R U . . .
C9C C 1.0186(3) 0.2851(3) 0.73119(13) 0.0182(6) Uani 1 1 d . . . . .
H9CA H 1.027268 0.334594 0.699032 0.022 Uiso 1 1 calc R U . . .
H9CB H 1.109520 0.277052 0.751146 0.022 Uiso 1 1 calc R U . . .
C11C C 0.9641(3) 0.1605(3) 0.70957(13) 0.0183(6) Uani 1 1 d . . . . .
H11G H 0.967112 0.107566 0.741105 0.022 Uiso 1 1 calc R U . . .
H11H H 1.022405 0.125097 0.681774 0.022 Uiso 1 1 calc R U . . .
C12C C 0.8190(3) 0.1663(3) 0.68239(12) 0.0159(5) Uani 1 1 d . . . . .
H12G H 0.786377 0.083665 0.670406 0.019 Uiso 1 1 calc R U . . .
H12H H 0.818081 0.212221 0.648502 0.019 Uiso 1 1 calc R U . . .
C13C C 0.7214(3) 0.2261(2) 0.72208(12) 0.0135(5) Uani 1 1 d . . . . .
C14C C 0.7808(3) 0.3515(2) 0.74413(12) 0.0135(5) Uani 1 1 d . . . . .
H14C H 0.783473 0.398662 0.710294 0.016 Uiso 1 1 calc R U . . .
C15C C 0.6880(3) 0.4210(3) 0.78156(12) 0.0156(5) Uani 1 1 d . . . . .
H15G H 0.728614 0.500728 0.794031 0.019 Uiso 1 1 calc R U . . .
H15H H 0.677821 0.376527 0.815224 0.019 Uiso 1 1 calc R U . . .
C16C C 0.5494(3) 0.4374(3) 0.74971(14) 0.0195(6) Uani 1 1 d . . . . .
H16G H 0.558710 0.492619 0.719694 0.023 Uiso 1 1 calc R U . . .
H16H H 0.488474 0.475649 0.775758 0.023 Uiso 1 1 calc R U . . .
C17C C 0.4848(3) 0.3189(3) 0.72348(13) 0.0167(6) Uani 1 1 d . . . . .
H17C H 0.463094 0.268092 0.754229 0.020 Uiso 1 1 calc R U . . .
C20C C 0.5857(3) 0.2522(2) 0.68914(12) 0.0127(5) Uani 1 1 d . . . . .
H20C H 0.603186 0.300831 0.657091 0.015 Uiso 1 1 calc R U . . .
C21C C 0.3543(3) 0.3448(3) 0.68792(15) 0.0242(7) Uani 1 1 d . . . . .
H21J H 0.374642 0.392101 0.656795 0.036 Uiso 1 1 calc R U . . .
H21K H 0.293541 0.390310 0.711052 0.036 Uiso 1 1 calc R U . . .
H21L H 0.310656 0.268739 0.673033 0.036 Uiso 1 1 calc R U . . .
C22C C 0.3438(3) 0.0876(3) 0.58075(12) 0.0170(6) Uani 1 1 d . . . . .
C23C C 0.2814(3) 0.1910(3) 0.56231(13) 0.0212(6) Uani 1 1 d . . . . .
H23C H 0.333285 0.261469 0.559028 0.025 Uiso 1 1 calc R U . . .
C24C C 0.1435(4) 0.1905(3) 0.54880(14) 0.0244(7) Uani 1 1 d . . . . .
H24C H 0.100601 0.261460 0.536574 0.029 Uiso 1 1 calc R U . . .
C25C C 0.0661(3) 0.0873(3) 0.55284(13) 0.0240(7) Uani 1 1 d . . . . .
C26C C 0.1316(4) -0.0167(3) 0.56983(14) 0.0245(7) Uani 1 1 d . . . . .
H26C H 0.080442 -0.088249 0.571749 0.029 Uiso 1 1 calc R U . . .
C27C C 0.2703(3) -0.0172(3) 0.58397(13) 0.0207(6) Uani 1 1 d . . . . .
H27C H 0.314022 -0.088149 0.595651 0.025 Uiso 1 1 calc R U . . .
C28C C -0.0847(4) 0.0878(4) 0.53837(15) 0.0342(9) Uani 1 1 d . . . . .
H28J H -0.120207 0.166618 0.549945 0.051 Uiso 1 1 calc R U . . .
H28K H -0.126584 0.025300 0.557926 0.051 Uiso 1 1 calc R U . . .
H28L H -0.105353 0.071899 0.497834 0.051 Uiso 1 1 calc R U . . .
C29C C 1.0055(5) 0.4985(3) 0.89835(16) 0.0358(9) Uani 1 1 d . . . . .
H29J H 1.049744 0.542128 0.871006 0.054 Uiso 1 1 calc R U . . .
H29K H 1.049184 0.519834 0.936055 0.054 Uiso 1 1 calc R U . . .
H29L H 0.909980 0.520348 0.896704 0.054 Uiso 1 1 calc R U . . .
C30C C 1.2012(4) 0.2942(5) 0.87713(16) 0.0402(10) Uani 1 1 d . . . . .
H30J H 1.207884 0.210298 0.862622 0.060 Uiso 1 1 calc R U . . .
H30K H 1.250460 0.305015 0.914471 0.060 Uiso 1 1 calc R U . . .
H30L H 1.240242 0.347181 0.851883 0.060 Uiso 1 1 calc R U . . .
C31C C 0.9418(3) 0.2481(3) 0.93589(12) 0.0183(6) Uani 1 1 d . . . . .
C32C C 0.7912(3) 0.2792(3) 0.93477(14) 0.0248(7) Uani 1 1 d . . . . .
H32J H 0.750738 0.237082 0.963619 0.037 Uiso 1 1 calc R U . . .
H32K H 0.745186 0.254175 0.897870 0.037 Uiso 1 1 calc R U . . .
H32L H 0.781576 0.366259 0.942095 0.037 Uiso 1 1 calc R U . . .
C33C C 0.9527(4) 0.1116(3) 0.92350(15) 0.0266(7) Uani 1 1 d . . . . .
H33J H 0.908072 0.069583 0.951285 0.040 Uiso 1 1 calc R U . . .
H33K H 1.048015 0.089101 0.925364 0.040 Uiso 1 1 calc R U . . .
H33L H 0.908864 0.088896 0.885950 0.040 Uiso 1 1 calc R U . . .
C34C C 1.0111(4) 0.2836(4) 0.99468(14) 0.0305(8) Uani 1 1 d . . . . .
H34J H 1.001623 0.370292 1.003133 0.046 Uiso 1 1 calc R U . . .
H34K H 1.107144 0.263608 0.995974 0.046 Uiso 1 1 calc R U . . .
H34L H 0.968893 0.239510 1.022429 0.046 Uiso 1 1 calc R U . . .

loop_
_atom_site_aniso_label
_atom_site_aniso_U_11
_atom_site_aniso_U_22
_atom_site_aniso_U_33
_atom_site_aniso_U_23
_atom_site_aniso_U_13
_atom_site_aniso_U_12
S1 0.0137(3) 0.0259(4) 0.0164(3) -0.0020(3) 0.0008(3) -0.0053(3)
Si1 0.0129(4) 0.0173(4) 0.0144(4) 0.0007(3) -0.0001(3) -0.0037(3)
O1 0.0141(10) 0.0161(10) 0.0168(10) 0.0016(8) -0.0017(8) -0.0012(8)
O2 0.0150(10) 0.0128(9) 0.0185(10) 0.0000(8) -0.0005(8) -0.0044(8)
O3 0.0180(12) 0.0396(14) 0.0297(13) -0.0121(11) 0.0013(10) 0.0047(10)
O4 0.0247(12) 0.0445(15) 0.0177(11) 0.0064(10) -0.0013(9) -0.0183(11)
C8 0.0129(13) 0.0145(13) 0.0176(13) 0.0027(10) -0.0015(10) -0.0035(10)
C9 0.0129(13) 0.0249(15) 0.0201(14) 0.0059(12) 0.0014(11) -0.0085(11)
C11 0.0106(13) 0.0283(16) 0.0179(14) 0.0014(12) 0.0027(10) -0.0030(11)
C12 0.0118(13) 0.0212(14) 0.0159(13) 0.0003(11) 0.0020(10) -0.0035(11)
C13 0.0100(12) 0.0126(12) 0.0153(13) 0.0009(10) 0.0017(10) -0.0019(10)
C14 0.0118(13) 0.0133(12) 0.0172(13) 0.0018(10) 0.0004(10) -0.0005(10)
C15 0.0183(14) 0.0210(14) 0.0205(15) -0.0067(11) 0.0034(11) 0.0009(11)
C16 0.0117(14) 0.0224(15) 0.0300(17) -0.0037(12) 0.0041(12) 0.0039(11)
C17 0.0091(12) 0.0177(13) 0.0207(14) 0.0020(11) 0.0030(10) 0.0008(10)
C20 0.0122(13) 0.0114(12) 0.0167(13) 0.0010(10) -0.0010(10) -0.0027(10)
C21 0.0093(13) 0.0289(16) 0.0256(16) 0.0023(13) 0.0011(11) -0.0003(11)
C22 0.0144(14) 0.0201(14) 0.0141(13) 0.0018(11) -0.0020(10) -0.0031(11)
C23 0.0175(14) 0.0149(13) 0.0178(14) 0.0003(11) -0.0019(11) -0.0008(11)
C24 0.0158(14) 0.0150(13) 0.0207(14) 0.0032(11) -0.0027(11) -0.0044(11)
C25 0.0175(15) 0.0250(15) 0.0138(14) 0.0016(11) -0.0002(11) 0.0017(12)
C26 0.0266(17) 0.0172(14) 0.0183(14) -0.0008(11) -0.0046(12) 0.0055(12)
C18 0.0118(13) 0.0148(13) 0.0174(13) 0.0027(10) 0.0013(10) -0.0006(10)
C27 0.0304(18) 0.0122(13) 0.0202(15) 0.0013(11) -0.0025(13) -0.0038(12)
C28 0.0168(16) 0.0371(19) 0.0263(17) -0.0007(14) -0.0011(13) 0.0037(14)
C29 0.0306(17) 0.0248(16) 0.0202(15) -0.0026(12) 0.0033(13) 0.0077(13)
C30 0.036(2) 0.041(2) 0.0265(18) 0.0068(15) -0.0061(15) -0.0228(17)
C31 0.0224(15) 0.0215(15) 0.0183(14) 0.0010(11) -0.0018(12) 0.0063(12)
C32 0.0278(18) 0.0341(19) 0.0232(16) 0.0039(14) -0.0082(13) 0.0036(14)
C33 0.036(2) 0.050(2) 0.034(2) -0.0023(18) 0.0037(17) 0.0240(19)
C34 0.044(2) 0.0209(16) 0.0304(19) 0.0051(14) -0.0084(16) -0.0066(15)
S1A 0.0144(3) 0.0141(3) 0.0194(3) 0.0045(3) 0.0005(3) 0.0029(3)
Si1A 0.0156(4) 0.0204(4) 0.0142(4) 0.0010(3) 0.0010(3) 0.0044(3)
O1A 0.0167(10) 0.0155(10) 0.0146(10) -0.0015(8) 0.0000(8) 0.0017(8)
O2A 0.0155(10) 0.0142(10) 0.0191(10) 0.0008(8) -0.0007(8) 0.0068(8)
O3A 0.0199(11) 0.0204(11) 0.0332(13) 0.0103(9) 0.0000(9) -0.0021(9)
O4A 0.0224(11) 0.0203(11) 0.0198(11) 0.0045(8) 0.0047(9) 0.0073(9)
C8A 0.0161(14) 0.0130(12) 0.0137(13) -0.0016(10) 0.0009(10) 0.0045(10)
C9A 0.0125(13) 0.0213(14) 0.0174(14) -0.0011(11) 0.0016(10) 0.0023(11)
C11A 0.0128(13) 0.0204(14) 0.0204(14) 0.0031(11) 0.0034(11) -0.0036(11)
C12A 0.0142(13) 0.0156(13) 0.0175(13) 0.0037(10) 0.0028(10) -0.0006(10)
C13A 0.0117(12) 0.0100(12) 0.0158(13) 0.0014(10) 0.0015(10) 0.0007(10)
C14A 0.0158(13) 0.0108(12) 0.0157(13) 0.0020(10) 0.0044(10) 0.0024(10)
C15A 0.0138(13) 0.0127(12) 0.0212(14) 0.0060(11) 0.0022(11) 0.0006(10)
C18A 0.0133(13) 0.0116(12) 0.0204(14) -0.0009(10) 0.0008(10) 0.0026(10)
C16A 0.0154(14) 0.0181(14) 0.0260(15) 0.0073(12) 0.0035(12) -0.0021(11)
C17A 0.0104(13) 0.0175(13) 0.0213(14) 0.0026(11) 0.0026(11) -0.0001(10)
C20A 0.0118(12) 0.0111(12) 0.0167(13) 0.0025(10) 0.0016(10) 0.0021(10)
C21A 0.0115(14) 0.0268(16) 0.0315(17) 0.0063(13) 0.0019(12) -0.0025(12)
C22A 0.0172(14) 0.0183(14) 0.0164(14) 0.0023(11) 0.0008(11) 0.0039(11)
C23A 0.0226(15) 0.0187(14) 0.0203(15) -0.0015(11) -0.0024(12) 0.0058(12)
C24A 0.0227(16) 0.0279(17) 0.0222(16) -0.0023(13) -0.0009(12) 0.0110(13)
C25A 0.0179(15) 0.0376(19) 0.0152(14) 0.0036(13) -0.0009(11) 0.0042(13)
C26A 0.0239(17) 0.0270(17) 0.0249(16) 0.0019(13) -0.0052(13) -0.0048(13)
C27A 0.0246(16) 0.0174(14) 0.0259(16) 0.0021(12) -0.0027(13) 0.0021(12)
C28A 0.0179(16) 0.062(3) 0.0241(17) 0.0034(17) -0.0010(13) 0.0071(17)
C29A 0.0135(16) 0.082(3) 0.0252(18) -0.0082(19) -0.0012(13) 0.0019(18)
C30A 0.063(3) 0.0261(18) 0.0225(17) 0.0030(14) 0.0087(17) 0.0204(18)
C31A 0.0183(14) 0.0199(14) 0.0154(13) -0.0018(11) 0.0030(11) 0.0001(11)
C32A 0.0216(16) 0.0284(17) 0.0272(17) -0.0028(13) 0.0113(13) -0.0027(13)
C33A 0.036(2) 0.0347(19) 0.0187(16) -0.0013(13) -0.0016(14) 0.0082(15)
C34A 0.0346(19) 0.0183(15) 0.0312(18) -0.0007(13) 0.0067(14) -0.0026(13)
S1B 0.0130(3) 0.0182(3) 0.0149(3) 0.0021(3) 0.0002(3) 0.0022(3)
Si1B 0.0132(4) 0.0170(4) 0.0144(4) 0.0022(3) 0.0004(3) 0.0034(3)
O1B 0.0157(10) 0.0149(10) 0.0162(10) -0.0003(8) 0.0003(8) 0.0005(8)
O2B 0.0137(10) 0.0126(9) 0.0153(10) 0.0019(7) -0.0009(8) 0.0026(7)
O3B 0.0188(11) 0.0269(12) 0.0208(11) 0.0073(9) 0.0000(9) -0.0031(9)
O4B 0.0191(11) 0.0301(12) 0.0185(11) -0.0022(9) -0.0007(9) 0.0080(9)
C18B 0.0124(13) 0.0129(13) 0.0168(13) 0.0010(10) 0.0008(10) -0.0004(10)
C8B 0.0143(13) 0.0122(12) 0.0171(13) 0.0021(10) -0.0006(10) 0.0014(10)
C9B 0.0115(13) 0.0211(14) 0.0195(14) -0.0022(11) 0.0000(11) 0.0049(11)
C11B 0.0085(12) 0.0266(15) 0.0166(13) 0.0001(11) 0.0034(10) 0.0016(11)
C12B 0.0116(13) 0.0181(13) 0.0153(13) 0.0023(10) 0.0028(10) 0.0009(10)
C13B 0.0106(12) 0.0115(12) 0.0129(12) 0.0005(9) 0.0025(9) 0.0019(9)
C14B 0.0099(12) 0.0110(12) 0.0186(13) 0.0025(10) 0.0008(10) 0.0005(10)
C15B 0.0148(14) 0.0205(14) 0.0218(15) 0.0093(11) 0.0040(11) 0.0006(11)
C16B 0.0122(14) 0.0218(15) 0.0270(16) 0.0069(12) 0.0055(12) -0.0024(11)
C17B 0.0089(12) 0.0163(13) 0.0190(13) 0.0007(10) 0.0042(10) 0.0001(10)
C20B 0.0117(12) 0.0113(12) 0.0147(13) 0.0026(10) 0.0007(10) 0.0017(10)
C21B 0.0098(13) 0.0262(15) 0.0258(16) 0.0017(12) 0.0034(11) 0.0011(11)
C22B 0.0129(13) 0.0155(13) 0.0147(13) 0.0013(10) -0.0011(10) 0.0023(10)
C23B 0.0179(14) 0.0152(13) 0.0169(14) 0.0007(11) -0.0014(11) 0.0026(11)
C24B 0.0157(14) 0.0182(14) 0.0200(14) 0.0018(11) 0.0009(11) 0.0062(11)
C25B 0.0172(14) 0.0212(14) 0.0134(13) 0.0019(11) 0.0003(11) 0.0018(11)
C26B 0.0226(16) 0.0172(14) 0.0192(14) 0.0032(11) -0.0012(12) -0.0022(12)
C27B 0.0211(15) 0.0137(13) 0.0202(14) 0.0037(11) -0.0016(12) 0.0031(11)
C28B 0.0177(15) 0.0341(18) 0.0184(15) 0.0040(13) 0.0014(12) 0.0024(13)
C29B 0.0285(17) 0.0263(16) 0.0209(15) 0.0048(12) 0.0007(13) -0.0054(13)
C30B 0.033(2) 0.042(2) 0.0271(18) -0.0003(15) -0.0034(15) 0.0236(17)
C31B 0.0240(16) 0.0248(16) 0.0180(15) 0.0030(12) -0.0015(12) -0.0051(13)
C32B 0.045(2) 0.0187(16) 0.0277(18) -0.0013(13) -0.0060(16) 0.0031(15)
C33B 0.037(2) 0.051(2) 0.037(2) 0.0093(18) 0.0057(17) -0.0196(19)
C34B 0.0333(19) 0.0335(19) 0.0238(17) 0.0021(14) -0.0095(14) -0.0067(15)
S1C 0.0174(3) 0.0142(3) 0.0160(3) -0.0013(3) 0.0006(3) -0.0005(3)
Si1C 0.0161(4) 0.0217(4) 0.0145(4) 0.0011(3) 0.0011(3) -0.0044(3)
O1C 0.0160(10) 0.0176(10) 0.0148(10) 0.0019(8) 0.0004(8) -0.0024(8)
O2C 0.0194(10) 0.0147(10) 0.0152(10) 0.0018(8) 0.0000(8) -0.0053(8)
O3C 0.0241(12) 0.0267(12) 0.0161(11) -0.0013(9) 0.0060(9) -0.0057(9)
O4C 0.0248(12) 0.0185(11) 0.0337(13) -0.0065(9) -0.0027(10) 0.0046(9)
C18C 0.0200(14) 0.0117(13) 0.0176(13) 0.0043(10) 0.0025(11) -0.0040(11)
C8C 0.0139(13) 0.0134(13) 0.0172(14) 0.0041(10) 0.0015(10) -0.0020(10)
C9C 0.0112(13) 0.0249(15) 0.0194(14) 0.0051(11) 0.0032(11) -0.0011(11)
C11C 0.0135(13) 0.0222(14) 0.0195(14) 0.0001(11) 0.0032(11) 0.0059(11)
C12C 0.0159(13) 0.0148(13) 0.0170(13) -0.0006(10) 0.0024(10) 0.0028(10)
C13C 0.0128(13) 0.0116(12) 0.0161(13) 0.0008(10) 0.0021(10) -0.0008(10)
C14C 0.0127(13) 0.0114(12) 0.0165(13) 0.0005(10) 0.0027(10) -0.0016(10)
C15C 0.0137(13) 0.0114(12) 0.0211(14) -0.0032(10) 0.0012(11) 0.0013(10)
C16C 0.0150(13) 0.0176(14) 0.0251(15) -0.0043(11) 0.0017(11) 0.0046(11)
C17C 0.0134(13) 0.0177(14) 0.0192(14) -0.0016(11) 0.0042(11) -0.0005(11)
C20C 0.0136(13) 0.0096(12) 0.0150(13) 0.0002(9) 0.0022(10) -0.0027(10)
C21C 0.0139(14) 0.0289(17) 0.0290(17) -0.0039(13) 0.0027(12) 0.0022(12)
C22C 0.0176(14) 0.0184(14) 0.0146(13) 0.0010(11) -0.0008(11) -0.0024(11)
C23C 0.0266(16) 0.0173(14) 0.0194(15) 0.0023(11) 0.0006(12) -0.0007(12)
C24C 0.0278(17) 0.0253(16) 0.0193(15) 0.0011(12) -0.0015(13) 0.0099(13)
C25C 0.0215(16) 0.0378(19) 0.0122(14) -0.0021(12) 0.0016(11) 0.0027(14)
C26C 0.0252(17) 0.0269(16) 0.0209(16) 0.0016(13) 0.0001(13) -0.0073(13)
C27C 0.0252(16) 0.0181(14) 0.0186(14) 0.0029(11) 0.0005(12) -0.0029(12)
C28C 0.0212(17) 0.058(3) 0.0225(17) -0.0025(16) 0.0015(13) 0.0050(17)
C29C 0.059(3) 0.0225(17) 0.0261(18) -0.0011(14) 0.0066(17) -0.0158(17)
C30C 0.0142(16) 0.081(3) 0.0262(18) 0.0101(19) 0.0002(13) -0.0013(18)
C31C 0.0191(14) 0.0218(15) 0.0146(13) 0.0028(11) 0.0032(11) -0.0008(11)
C32C 0.0226(16) 0.0321(17) 0.0216(15) 0.0050(13) 0.0098(12) 0.0030(13)
C33C 0.0321(19) 0.0203(16) 0.0287(17) 0.0040(13) 0.0074(14) 0.0047(13)
C34C 0.0343(19) 0.040(2) 0.0173(15) 0.0053(14) -0.0011(13) -0.0072(16)

loop_
_atom_type_symbol
_atom_type_description
_atom_type_scat_dispersion_real
_atom_type_scat_dispersion_imag
_atom_type_scat_source
C C 0.0033 0.0016 'International Tables Vol C Tables 4.2.6.8 and 6.1.1.4'
H H 0.0000 0.0000 'International Tables Vol C Tables 4.2.6.8 and 6.1.1.4'
O O 0.0106 0.0060 'International Tables Vol C Tables 4.2.6.8 and 6.1.1.4'
Si Si 0.0817 0.0704 'International Tables Vol C Tables 4.2.6.8 and 6.1.1.4'
S S 0.1246 0.1234 'International Tables Vol C Tables 4.2.6.8 and 6.1.1.4'

loop_
_geom_angle_atom_site_label_1
_geom_angle_atom_site_label_2
_geom_angle_atom_site_label_3
_geom_angle
_geom_angle_site_symmetry_1
_geom_angle_site_symmetry_3
_geom_angle_publ_flag
O2 S1 C22 104.44(13) . . ?
O3 S1 O2 104.73(14) . . ?
O3 S1 C22 108.97(15) . . ?
O4 S1 O2 109.18(13) . . ?
O4 S1 O3 120.29(17) . . ?
O4 S1 C22 108.11(15) . . ?
O1 Si1 C29 110.43(14) . . ?
O1 Si1 C30 111.27(14) . . ?
O1 Si1 C31 104.72(13) . . ?
C29 Si1 C30 107.92(19) . . ?
C29 Si1 C31 110.90(15) . . ?
C30 Si1 C31 111.63(17) . . ?
C8 O1 Si1 124.36(18) . . ?
C20 O2 S1 122.41(18) . . ?
O1 C8 H8 108.5 . . ?
O1 C8 C9 109.7(2) . . ?
O1 C8 C14 110.4(2) . . ?
C9 C8 H8 108.5 . . ?
C9 C8 C14 111.3(2) . . ?
C14 C8 H8 108.5 . . ?
C8 C9 H9A 109.3 . . ?
C8 C9 H9B 109.3 . . ?
H9A C9 H9B 108.0 . . ?
C11 C9 C8 111.5(2) . . ?
C11 C9 H9A 109.3 . . ?
C11 C9 H9B 109.3 . . ?
C9 C11 H11A 109.4 . . ?
C9 C11 H11B 109.4 . . ?
C9 C11 C12 111.4(3) . . ?
H11A C11 H11B 108.0 . . ?
C12 C11 H11A 109.4 . . ?
C12 C11 H11B 109.4 . . ?
C11 C12 H12A 109.0 . . ?
C11 C12 H12B 109.0 . . ?
C11 C12 C13 113.1(2) . . ?
H12A C12 H12B 107.8 . . ?
C13 C12 H12A 109.0 . . ?
C13 C12 H12B 109.0 . . ?
C12 C13 C14 108.4(2) . . ?
C12 C13 C20 110.2(2) . . ?
C20 C13 C14 105.0(2) . . ?
C18 C13 C12 109.2(2) . . ?
C18 C13 C14 113.8(2) . . ?
C18 C13 C20 110.1(2) . . ?
C8 C14 C13 114.0(2) . . ?
C8 C14 H14 105.6 . . ?
C13 C14 H14 105.6 . . ?
C15 C14 C8 112.7(2) . . ?
C15 C14 C13 112.5(2) . . ?
C15 C14 H14 105.6 . . ?
C14 C15 H15A 109.5 . . ?
C14 C15 H15B 109.5 . . ?
C14 C15 C16 110.6(3) . . ?
H15A C15 H15B 108.1 . . ?
C16 C15 H15A 109.5 . . ?
C16 C15 H15B 109.5 . . ?
C15 C16 H16A 108.8 . . ?
C15 C16 H16B 108.8 . . ?
H16A C16 H16B 107.7 . . ?
C17 C16 C15 113.7(2) . . ?
C17 C16 H16A 108.8 . . ?
C17 C16 H16B 108.8 . . ?
C16 C17 H17 108.4 . . ?
C16 C17 C20 109.1(2) . . ?
C16 C17 C21 110.0(2) . . ?
C20 C17 H17 108.4 . . ?
C20 C17 C21 112.5(2) . . ?
C21 C17 H17 108.4 . . ?
O2 C20 C13 109.1(2) . . ?
O2 C20 C17 107.4(2) . . ?
O2 C20 H20 108.8 . . ?
C13 C20 H20 108.8 . . ?
C17 C20 C13 113.9(2) . . ?
C17 C20 H20 108.8 . . ?
C17 C21 H21A 109.5 . . ?
C17 C21 H21B 109.5 . . ?
C17 C21 H21C 109.5 . . ?
H21A C21 H21B 109.5 . . ?
H21A C21 H21C 109.5 . . ?
H21B C21 H21C 109.5 . . ?
C23 C22 S1 119.6(2) . . ?
C23 C22 C27 121.1(3) . . ?
C27 C22 S1 119.3(2) . . ?
C22 C23 H23 120.6 . . ?
C22 C23 C24 118.8(3) . . ?
C24 C23 H23 120.6 . . ?
C23 C24 H24 119.5 . . ?
C23 C24 C25 121.1(3) . . ?
C25 C24 H24 119.5 . . ?
C24 C25 C28 120.5(3) . . ?
C26 C25 C24 118.8(3) . . ?
C26 C25 C28 120.7(3) . . ?
C25 C26 H26 119.4 . . ?
C27 C26 C25 121.2(3) . . ?
C27 C26 H26 119.4 . . ?
C13 C18 H18A 109.5 . . ?
C13 C18 H18B 109.5 . . ?
C13 C18 H18C 109.5 . . ?
H18A C18 H18B 109.5 . . ?
H18A C18 H18C 109.5 . . ?
H18B C18 H18C 109.5 . . ?
C22 C27 H27 120.5 . . ?
C26 C27 C22 118.9(3) . . ?
C26 C27 H27 120.5 . . ?
C25 C28 H28A 109.5 . . ?
C25 C28 H28B 109.5 . . ?
C25 C28 H28C 109.5 . . ?
H28A C28 H28B 109.5 . . ?
H28A C28 H28C 109.5 . . ?
H28B C28 H28C 109.5 . . ?
Si1 C29 H29A 109.5 . . ?
Si1 C29 H29B 109.5 . . ?
Si1 C29 H29C 109.5 . . ?
H29A C29 H29B 109.5 . . ?
H29A C29 H29C 109.5 . . ?
H29B C29 H29C 109.5 . . ?
Si1 C30 H30A 109.5 . . ?
Si1 C30 H30B 109.5 . . ?
Si1 C30 H30C 109.5 . . ?
H30A C30 H30B 109.5 . . ?
H30A C30 H30C 109.5 . . ?
H30B C30 H30C 109.5 . . ?
C32 C31 Si1 109.3(2) . . ?
C33 C31 Si1 109.6(2) . . ?
C33 C31 C32 109.0(3) . . ?
C34 C31 Si1 110.6(2) . . ?
C34 C31 C32 109.2(3) . . ?
C34 C31 C33 109.1(3) . . ?
C31 C32 H32A 109.5 . . ?
C31 C32 H32B 109.5 . . ?
C31 C32 H32C 109.5 . . ?
H32A C32 H32B 109.5 . . ?
H32A C32 H32C 109.5 . . ?
H32B C32 H32C 109.5 . . ?
C31 C33 H33A 109.5 . . ?
C31 C33 H33B 109.5 . . ?
C31 C33 H33C 109.5 . . ?
H33A C33 H33B 109.5 . . ?
H33A C33 H33C 109.5 . . ?
H33B C33 H33C 109.5 . . ?
C31 C34 H34A 109.5 . . ?
C31 C34 H34B 109.5 . . ?
C31 C34 H34C 109.5 . . ?
H34A C34 H34B 109.5 . . ?
H34A C34 H34C 109.5 . . ?
H34B C34 H34C 109.5 . . ?
O2A S1A C22A 101.29(13) . . ?
O3A S1A O2A 106.22(13) . . ?
O3A S1A O4A 119.56(15) . . ?
O3A S1A C22A 108.35(14) . . ?
O4A S1A O2A 109.76(12) . . ?
O4A S1A C22A 110.05(14) . . ?
O1A Si1A C29A 109.89(16) . . ?
O1A Si1A C30A 111.07(16) . . ?
O1A Si1A C31A 104.63(13) . . ?
C29A Si1A C30A 108.9(2) . . ?
C29A Si1A C31A 112.44(17) . . ?
C30A Si1A C31A 109.85(16) . . ?
C8A O1A Si1A 126.78(18) . . ?
C20A O2A S1A 122.60(17) . . ?
O1A C8A H8A 108.2 . . ?
O1A C8A C9A 110.9(2) . . ?
O1A C8A C14A 109.7(2) . . ?
C9A C8A H8A 108.2 . . ?
C9A C8A C14A 111.4(2) . . ?
C14A C8A H8A 108.2 . . ?
C8A C9A H9AA 109.3 . . ?
C8A C9A H9AB 109.3 . . ?
C8A C9A C11A 111.6(2) . . ?
H9AA C9A H9AB 108.0 . . ?
C11A C9A H9AA 109.3 . . ?
C11A C9A H9AB 109.3 . . ?
C9A C11A H11C 109.4 . . ?
C9A C11A H11D 109.4 . . ?
H11C C11A H11D 108.0 . . ?
C12A C11A C9A 111.3(2) . . ?
C12A C11A H11C 109.4 . . ?
C12A C11A H11D 109.4 . . ?
C11A C12A H12C 109.0 . . ?
C11A C12A H12D 109.0 . . ?
C11A C12A C13A 112.9(2) . . ?
H12C C12A H12D 107.8 . . ?
C13A C12A H12C 109.0 . . ?
C13A C12A H12D 109.0 . . ?
C12A C13A C14A 107.9(2) . . ?
C18A C13A C12A 109.5(2) . . ?
C18A C13A C14A 114.2(2) . . ?
C20A C13A C12A 110.3(2) . . ?
C20A C13A C14A 104.8(2) . . ?
C20A C13A C18A 109.9(2) . . ?
C8A C14A C13A 114.0(2) . . ?
C8A C14A H14A 105.8 . . ?
C8A C14A C15A 112.5(2) . . ?
C13A C14A H14A 105.8 . . ?
C15A C14A C13A 112.1(2) . . ?
C15A C14A H14A 105.8 . . ?
C14A C15A H15C 109.6 . . ?
C14A C15A H15D 109.6 . . ?
H15C C15A H15D 108.1 . . ?
C16A C15A C14A 110.2(2) . . ?
C16A C15A H15C 109.6 . . ?
C16A C15A H15D 109.6 . . ?
C13A C18A H18D 109.5 . . ?
C13A C18A H18E 109.5 . . ?
C13A C18A H18F 109.5 . . ?
H18D C18A H18E 109.5 . . ?
H18D C18A H18F 109.5 . . ?
H18E C18A H18F 109.5 . . ?
C15A C16A H16C 108.9 . . ?
C15A C16A H16D 108.9 . . ?
C15A C16A C17A 113.5(2) . . ?
H16C C16A H16D 107.7 . . ?
C17A C16A H16C 108.9 . . ?
C17A C16A H16D 108.9 . . ?
C16A C17A H17A 108.8 . . ?
C20A C17A C16A 108.7(2) . . ?
C20A C17A H17A 108.8 . . ?
C20A C17A C21A 111.9(2) . . ?
C21A C17A C16A 109.6(2) . . ?
C21A C17A H17A 108.8 . . ?
O2A C20A C13A 109.1(2) . . ?
O2A C20A C17A 106.9(2) . . ?
O2A C20A H20A 108.7 . . ?
C13A C20A H20A 108.7 . . ?
C17A C20A C13A 114.6(2) . . ?
C17A C20A H20A 108.7 . . ?
C17A C21A H21D 109.5 . . ?
C17A C21A H21E 109.5 . . ?
C17A C21A H21F 109.5 . . ?
H21D C21A H21E 109.5 . . ?
H21D C21A H21F 109.5 . . ?
H21E C21A H21F 109.5 . . ?
C23A C22A S1A 119.4(2) . . ?
C23A C22A C27A 120.8(3) . . ?
C27A C22A S1A 119.8(2) . . ?
C22A C23A H23A 120.3 . . ?
C24A C23A C22A 119.3(3) . . ?
C24A C23A H23A 120.3 . . ?
C23A C24A H24A 119.4 . . ?
C23A C24A C25A 121.2(3) . . ?
C25A C24A H24A 119.4 . . ?
C24A C25A C26A 118.8(3) . . ?
C24A C25A C28A 120.3(3) . . ?
C26A C25A C28A 120.9(3) . . ?
C25A C26A H26A 119.6 . . ?
C27A C26A C25A 120.9(3) . . ?
C27A C26A H26A 119.6 . . ?
C22A C27A C26A 118.9(3) . . ?
C22A C27A H27A 120.5 . . ?
C26A C27A H27A 120.5 . . ?
C25A C28A H28D 109.5 . . ?
C25A C28A H28E 109.5 . . ?
C25A C28A H28F 109.5 . . ?
H28D C28A H28E 109.5 . . ?
H28D C28A H28F 109.5 . . ?
H28E C28A H28F 109.5 . . ?
Si1A C29A H29D 109.5 . . ?
Si1A C29A H29E 109.5 . . ?
Si1A C29A H29F 109.5 . . ?
H29D C29A H29E 109.5 . . ?
H29D C29A H29F 109.5 . . ?
H29E C29A H29F 109.5 . . ?
Si1A C30A H30D 109.5 . . ?
Si1A C30A H30E 109.5 . . ?
Si1A C30A H30F 109.5 . . ?
H30D C30A H30E 109.5 . . ?
H30D C30A H30F 109.5 . . ?
H30E C30A H30F 109.5 . . ?
C32A C31A Si1A 109.2(2) . . ?
C33A C31A Si1A 110.6(2) . . ?
C33A C31A C32A 108.6(3) . . ?
C33A C31A C34A 109.4(3) . . ?
C34A C31A Si1A 111.4(2) . . ?
C34A C31A C32A 107.7(3) . . ?
C31A C32A H32D 109.5 . . ?
C31A C32A H32E 109.5 . . ?
C31A C32A H32F 109.5 . . ?
H32D C32A H32E 109.5 . . ?
H32D C32A H32F 109.5 . . ?
H32E C32A H32F 109.5 . . ?
C31A C33A H33D 109.5 . . ?
C31A C33A H33E 109.5 . . ?
C31A C33A H33F 109.5 . . ?
H33D C33A H33E 109.5 . . ?
H33D C33A H33F 109.5 . . ?
H33E C33A H33F 109.5 . . ?
C31A C34A H34D 109.5 . . ?
C31A C34A H34E 109.5 . . ?
C31A C34A H34F 109.5 . . ?
H34D C34A H34E 109.5 . . ?
H34D C34A H34F 109.5 . . ?
H34E C34A H34F 109.5 . . ?
O2B S1B C22B 104.82(13) . . ?
O3B S1B O2B 103.94(12) . . ?
O3B S1B O4B 120.21(15) . . ?
O3B S1B C22B 109.00(14) . . ?
O4B S1B O2B 109.71(13) . . ?
O4B S1B C22B 108.11(14) . . ?
O1B Si1B C29B 110.30(14) . . ?
O1B Si1B C30B 110.84(14) . . ?
O1B Si1B C31B 105.20(13) . . ?
C29B Si1B C30B 108.17(19) . . ?
C29B Si1B C31B 110.83(15) . . ?
C30B Si1B C31B 111.52(18) . . ?
C8B O1B Si1B 125.17(18) . . ?
C20B O2B S1B 123.25(17) . . ?
H18G C18B H18H 109.5 . . ?
H18G C18B H18I 109.5 . . ?
H18H C18B H18I 109.5 . . ?
C13B C18B H18G 109.5 . . ?
C13B C18B H18H 109.5 . . ?
C13B C18B H18I 109.5 . . ?
O1B C8B H8B 108.6 . . ?
O1B C8B C9B 109.5(2) . . ?
O1B C8B C14B 110.5(2) . . ?
C9B C8B H8B 108.6 . . ?
C9B C8B C14B 111.0(2) . . ?
C14B C8B H8B 108.6 . . ?
C8B C9B H9BA 109.3 . . ?
C8B C9B H9BB 109.3 . . ?
H9BA C9B H9BB 108.0 . . ?
C11B C9B C8B 111.4(2) . . ?
C11B C9B H9BA 109.3 . . ?
C11B C9B H9BB 109.3 . . ?
C9B C11B H11E 109.4 . . ?
C9B C11B H11F 109.4 . . ?
C9B C11B C12B 111.0(2) . . ?
H11E C11B H11F 108.0 . . ?
C12B C11B H11E 109.4 . . ?
C12B C11B H11F 109.4 . . ?
C11B C12B H12E 108.9 . . ?
C11B C12B H12F 108.9 . . ?
C11B C12B C13B 113.3(2) . . ?
H12E C12B H12F 107.7 . . ?
C13B C12B H12E 108.9 . . ?
C13B C12B H12F 108.9 . . ?
C18B C13B C12B 109.2(2) . . ?
C18B C13B C14B 113.6(2) . . ?
C18B C13B C20B 109.9(2) . . ?
C12B C13B C14B 108.3(2) . . ?
C12B C13B C20B 110.5(2) . . ?
C20B C13B C14B 105.3(2) . . ?
C8B C14B C13B 113.8(2) . . ?
C8B C14B H14B 105.7 . . ?
C13B C14B H14B 105.7 . . ?
C15B C14B C8B 112.8(2) . . ?
C15B C14B C13B 112.2(2) . . ?
C15B C14B H14B 105.7 . . ?
C14B C15B H15E 109.5 . . ?
C14B C15B H15F 109.5 . . ?
H15E C15B H15F 108.1 . . ?
C16B C15B C14B 110.5(2) . . ?
C16B C15B H15E 109.5 . . ?
C16B C15B H15F 109.5 . . ?
C15B C16B H16E 108.8 . . ?
C15B C16B H16F 108.8 . . ?
C15B C16B C17B 113.8(2) . . ?
H16E C16B H16F 107.7 . . ?
C17B C16B H16E 108.8 . . ?
C17B C16B H16F 108.8 . . ?
C16B C17B H17B 108.5 . . ?
C20B C17B C16B 108.8(2) . . ?
C20B C17B H17B 108.5 . . ?
C21B C17B C16B 109.5(2) . . ?
C21B C17B H17B 108.5 . . ?
C21B C17B C20B 113.1(2) . . ?
O2B C20B C13B 108.9(2) . . ?
O2B C20B C17B 106.7(2) . . ?
O2B C20B H20B 109.1 . . ?
C13B C20B H20B 109.1 . . ?
C17B C20B C13B 113.7(2) . . ?
C17B C20B H20B 109.1 . . ?
C17B C21B H21G 109.5 . . ?
C17B C21B H21H 109.5 . . ?
C17B C21B H21I 109.5 . . ?
H21G C21B H21H 109.5 . . ?
H21G C21B H21I 109.5 . . ?
H21H C21B H21I 109.5 . . ?
C23B C22B S1B 119.8(2) . . ?
C23B C22B C27B 121.1(3) . . ?
C27B C22B S1B 119.2(2) . . ?
C22B C23B H23B 120.6 . . ?
C22B C23B C24B 118.8(3) . . ?
C24B C23B H23B 120.6 . . ?
C23B C24B H24B 119.2 . . ?
C23B C24B C25B 121.6(3) . . ?
C25B C24B H24B 119.2 . . ?
C24B C25B C28B 120.9(3) . . ?
C26B C25B C24B 118.2(3) . . ?
C26B C25B C28B 120.9(3) . . ?
C25B C26B H26B 119.4 . . ?
C27B C26B C25B 121.1(3) . . ?
C27B C26B H26B 119.4 . . ?
C22B C27B C26B 119.1(3) . . ?
C22B C27B H27B 120.4 . . ?
C26B C27B H27B 120.4 . . ?
C25B C28B H28G 109.5 . . ?
C25B C28B H28H 109.5 . . ?
C25B C28B H28I 109.5 . . ?
H28G C28B H28H 109.5 . . ?
H28G C28B H28I 109.5 . . ?
H28H C28B H28I 109.5 . . ?
Si1B C29B H29G 109.5 . . ?
Si1B C29B H29H 109.5 . . ?
Si1B C29B H29I 109.5 . . ?
H29G C29B H29H 109.5 . . ?
H29G C29B H29I 109.5 . . ?
H29H C29B H29I 109.5 . . ?
Si1B C30B H30G 109.5 . . ?
Si1B C30B H30H 109.5 . . ?
Si1B C30B H30I 109.5 . . ?
H30G C30B H30H 109.5 . . ?
H30G C30B H30I 109.5 . . ?
H30H C30B H30I 109.5 . . ?
C32B C31B Si1B 110.5(2) . . ?
C33B C31B Si1B 110.0(3) . . ?
C33B C31B C32B 108.1(3) . . ?
C34B C31B Si1B 110.0(2) . . ?
C34B C31B C32B 108.9(3) . . ?
C34B C31B C33B 109.3(3) . . ?
C31B C32B H32G 109.5 . . ?
C31B C32B H32H 109.5 . . ?
C31B C32B H32I 109.5 . . ?
H32G C32B H32H 109.5 . . ?
H32G C32B H32I 109.5 . . ?
H32H C32B H32I 109.5 . . ?
C31B C33B H33G 109.5 . . ?
C31B C33B H33H 109.5 . . ?
C31B C33B H33I 109.5 . . ?
H33G C33B H33H 109.5 . . ?
H33G C33B H33I 109.5 . . ?
H33H C33B H33I 109.5 . . ?
C31B C34B H34G 109.5 . . ?
C31B C34B H34H 109.5 . . ?
C31B C34B H34I 109.5 . . ?
H34G C34B H34H 109.5 . . ?
H34G C34B H34I 109.5 . . ?
H34H C34B H34I 109.5 . . ?
O2C S1C C22C 102.23(13) . . ?
O3C S1C O2C 109.18(12) . . ?
O3C S1C O4C 119.42(15) . . ?
O3C S1C C22C 109.43(15) . . ?
O4C S1C O2C 106.37(13) . . ?
O4C S1C C22C 108.82(15) . . ?
O1C Si1C C29C 110.93(16) . . ?
O1C Si1C C30C 109.96(15) . . ?
O1C Si1C C31C 104.42(12) . . ?
C29C Si1C C31C 109.75(16) . . ?
C30C Si1C C29C 109.3(2) . . ?
C30C Si1C C31C 112.47(17) . . ?
C8C O1C Si1C 126.83(18) . . ?
C20C O2C S1C 122.45(17) . . ?
H18J C18C H18K 109.5 . . ?
H18J C18C H18L 109.5 . . ?
H18K C18C H18L 109.5 . . ?
C13C C18C H18J 109.5 . . ?
C13C C18C H18K 109.5 . . ?
C13C C18C H18L 109.5 . . ?
O1C C8C H8C 108.4 . . ?
O1C C8C C9C 110.5(2) . . ?
O1C C8C C14C 109.6(2) . . ?
C9C C8C H8C 108.4 . . ?
C9C C8C C14C 111.5(2) . . ?
C14C C8C H8C 108.4 . . ?
C8C C9C H9CA 109.3 . . ?
C8C C9C H9CB 109.3 . . ?
H9CA C9C H9CB 107.9 . . ?
C11C C9C C8C 111.7(2) . . ?
C11C C9C H9CA 109.3 . . ?
C11C C9C H9CB 109.3 . . ?
C9C C11C H11G 109.3 . . ?
C9C C11C H11H 109.3 . . ?
C9C C11C C12C 111.6(2) . . ?
H11G C11C H11H 108.0 . . ?
C12C C11C H11G 109.3 . . ?
C12C C11C H11H 109.3 . . ?
C11C C12C H12G 109.0 . . ?
C11C C12C H12H 109.0 . . ?
C11C C12C C13C 113.0(2) . . ?
H12G C12C H12H 107.8 . . ?
C13C C12C H12G 109.0 . . ?
C13C C12C H12H 109.0 . . ?
C18C C13C C12C 109.1(2) . . ?
C18C C13C C14C 114.2(2) . . ?
C12C C13C C14C 108.1(2) . . ?
C20C C13C C18C 109.9(2) . . ?
C20C C13C C12C 110.2(2) . . ?
C20C C13C C14C 105.2(2) . . ?
C8C C14C C13C 114.1(2) . . ?
C8C C14C H14C 105.7 . . ?
C13C C14C H14C 105.7 . . ?
C15C C14C C8C 112.5(2) . . ?
C15C C14C C13C 112.2(2) . . ?
C15C C14C H14C 105.7 . . ?
C14C C15C H15G 109.6 . . ?
C14C C15C H15H 109.6 . . ?
C14C C15C C16C 110.4(2) . . ?
H15G C15C H15H 108.1 . . ?
C16C C15C H15G 109.6 . . ?
C16C C15C H15H 109.6 . . ?
C15C C16C H16G 108.9 . . ?
C15C C16C H16H 108.9 . . ?
C15C C16C C17C 113.3(2) . . ?
H16G C16C H16H 107.7 . . ?
C17C C16C H16G 108.9 . . ?
C17C C16C H16H 108.9 . . ?
C16C C17C H17C 108.7 . . ?
C20C C17C C16C 109.0(2) . . ?
C20C C17C H17C 108.7 . . ?
C21C C17C C16C 109.7(3) . . ?
C21C C17C H17C 108.7 . . ?
C21C C17C C20C 111.9(2) . . ?
O2C C20C C13C 109.2(2) . . ?
O2C C20C C17C 106.9(2) . . ?
O2C C20C H20C 108.6 . . ?
C13C C20C H20C 108.6 . . ?
C17C C20C C13C 114.7(2) . . ?
C17C C20C H20C 108.6 . . ?
C17C C21C H21J 109.5 . . ?
C17C C21C H21K 109.5 . . ?
C17C C21C H21L 109.5 . . ?
H21J C21C H21K 109.5 . . ?
H21J C21C H21L 109.5 . . ?
H21K C21C H21L 109.5 . . ?
C23C C22C S1C 119.6(2) . . ?
C27C C22C S1C 119.4(2) . . ?
C27C C22C C23C 121.0(3) . . ?
C22C C23C H23C 120.3 . . ?
C24C C23C C22C 119.5(3) . . ?
C24C C23C H23C 120.3 . . ?
C23C C24C H24C 119.5 . . ?
C23C C24C C25C 120.9(3) . . ?
C25C C24C H24C 119.5 . . ?
C24C C25C C26C 118.6(3) . . ?
C24C C25C C28C 120.6(3) . . ?
C26C C25C C28C 120.8(3) . . ?
C25C C26C H26C 119.5 . . ?
C27C C26C C25C 121.0(3) . . ?
C27C C26C H26C 119.5 . . ?
C22C C27C C26C 119.0(3) . . ?
C22C C27C H27C 120.5 . . ?
C26C C27C H27C 120.5 . . ?
C25C C28C H28J 109.5 . . ?
C25C C28C H28K 109.5 . . ?
C25C C28C H28L 109.5 . . ?
H28J C28C H28K 109.5 . . ?
H28J C28C H28L 109.5 . . ?
H28K C28C H28L 109.5 . . ?
Si1C C29C H29J 109.5 . . ?
Si1C C29C H29K 109.5 . . ?
Si1C C29C H29L 109.5 . . ?
H29J C29C H29K 109.5 . . ?
H29J C29C H29L 109.5 . . ?
H29K C29C H29L 109.5 . . ?
Si1C C30C H30J 109.5 . . ?
Si1C C30C H30K 109.5 . . ?
Si1C C30C H30L 109.5 . . ?
H30J C30C H30K 109.5 . . ?
H30J C30C H30L 109.5 . . ?
H30K C30C H30L 109.5 . . ?
C32C C31C Si1C 109.3(2) . . ?
C33C C31C Si1C 111.0(2) . . ?
C33C C31C C32C 108.0(3) . . ?
C33C C31C C34C 109.4(3) . . ?
C34C C31C Si1C 110.4(2) . . ?
C34C C31C C32C 108.8(3) . . ?
C31C C32C H32J 109.5 . . ?
C31C C32C H32K 109.5 . . ?
C31C C32C H32L 109.5 . . ?
H32J C32C H32K 109.5 . . ?
H32J C32C H32L 109.5 . . ?
H32K C32C H32L 109.5 . . ?
C31C C33C H33J 109.5 . . ?
C31C C33C H33K 109.5 . . ?
C31C C33C H33L 109.5 . . ?
H33J C33C H33K 109.5 . . ?
H33J C33C H33L 109.5 . . ?
H33K C33C H33L 109.5 . . ?
C31C C34C H34J 109.5 . . ?
C31C C34C H34K 109.5 . . ?
C31C C34C H34L 109.5 . . ?
H34J C34C H34K 109.5 . . ?
H34J C34C H34L 109.5 . . ?
H34K C34C H34L 109.5 . . ?

loop_
_geom_bond_atom_site_label_1
_geom_bond_atom_site_label_2
_geom_bond_distance
_geom_bond_site_symmetry_2
_geom_bond_publ_flag
S1 O2 1.585(2) . ?
S1 O3 1.425(3) . ?
S1 O4 1.424(3) . ?
S1 C22 1.759(3) . ?
Si1 O1 1.650(2) . ?
Si1 C29 1.867(3) . ?
Si1 C30 1.868(4) . ?
Si1 C31 1.886(3) . ?
O1 C8 1.438(3) . ?
O2 C20 1.481(3) . ?
C8 H8 1.0000 . ?
C8 C9 1.527(4) . ?
C8 C14 1.532(4) . ?
C9 H9A 0.9900 . ?
C9 H9B 0.9900 . ?
C9 C11 1.520(4) . ?
C11 H11A 0.9900 . ?
C11 H11B 0.9900 . ?
C11 C12 1.530(4) . ?
C12 H12A 0.9900 . ?
C12 H12B 0.9900 . ?
C12 C13 1.543(4) . ?
C13 C14 1.555(4) . ?
C13 C20 1.545(4) . ?
C13 C18 1.529(4) . ?
C14 H14 1.0000 . ?
C14 C15 1.525(4) . ?
C15 H15A 0.9900 . ?
C15 H15B 0.9900 . ?
C15 C16 1.533(4) . ?
C16 H16A 0.9900 . ?
C16 H16B 0.9900 . ?
C16 C17 1.530(4) . ?
C17 H17 1.0000 . ?
C17 C20 1.531(4) . ?
C17 C21 1.532(4) . ?
C20 H20 1.0000 . ?
C21 H21A 0.9800 . ?
C21 H21B 0.9800 . ?
C21 H21C 0.9800 . ?
C22 C23 1.387(4) . ?
C22 C27 1.393(4) . ?
C23 H23 0.9500 . ?
C23 C24 1.388(4) . ?
C24 H24 0.9500 . ?
C24 C25 1.395(4) . ?
C25 C26 1.387(4) . ?
C25 C28 1.507(4) . ?
C26 H26 0.9500 . ?
C26 C27 1.384(5) . ?
C18 H18A 0.9800 . ?
C18 H18B 0.9800 . ?
C18 H18C 0.9800 . ?
C27 H27 0.9500 . ?
C28 H28A 0.9800 . ?
C28 H28B 0.9800 . ?
C28 H28C 0.9800 . ?
C29 H29A 0.9800 . ?
C29 H29B 0.9800 . ?
C29 H29C 0.9800 . ?
C30 H30A 0.9800 . ?
C30 H30B 0.9800 . ?
C30 H30C 0.9800 . ?
C31 C32 1.543(4) . ?
C31 C33 1.538(5) . ?
C31 C34 1.534(5) . ?
C32 H32A 0.9800 . ?
C32 H32B 0.9800 . ?
C32 H32C 0.9800 . ?
C33 H33A 0.9800 . ?
C33 H33B 0.9800 . ?
C33 H33C 0.9800 . ?
C34 H34A 0.9800 . ?
C34 H34B 0.9800 . ?
C34 H34C 0.9800 . ?
S1A O2A 1.579(2) . ?
S1A O3A 1.429(2) . ?
S1A O4A 1.431(2) . ?
S1A C22A 1.754(3) . ?
Si1A O1A 1.643(2) . ?
Si1A C29A 1.862(4) . ?
Si1A C30A 1.868(4) . ?
Si1A C31A 1.883(3) . ?
O1A C8A 1.436(3) . ?
O2A C20A 1.483(3) . ?
C8A H8A 1.0000 . ?
C8A C9A 1.524(4) . ?
C8A C14A 1.527(4) . ?
C9A H9AA 0.9900 . ?
C9A H9AB 0.9900 . ?
C9A C11A 1.530(4) . ?
C11A H11C 0.9900 . ?
C11A H11D 0.9900 . ?
C11A C12A 1.528(4) . ?
C12A H12C 0.9900 . ?
C12A H12D 0.9900 . ?
C12A C13A 1.545(4) . ?
C13A C14A 1.560(4) . ?
C13A C18A 1.541(4) . ?
C13A C20A 1.539(4) . ?
C14A H14A 1.0000 . ?
C14A C15A 1.532(4) . ?
C15A H15C 0.9900 . ?
C15A H15D 0.9900 . ?
C15A C16A 1.528(4) . ?
C18A H18D 0.9800 . ?
C18A H18E 0.9800 . ?
C18A H18F 0.9800 . ?
C16A H16C 0.9900 . ?
C16A H16D 0.9900 . ?
C16A C17A 1.534(4) . ?
C17A H17A 1.0000 . ?
C17A C20A 1.525(4) . ?
C17A C21A 1.528(4) . ?
C20A H20A 1.0000 . ?
C21A H21D 0.9800 . ?
C21A H21E 0.9800 . ?
C21A H21F 0.9800 . ?
C22A C23A 1.391(4) . ?
C22A C27A 1.391(4) . ?
C23A H23A 0.9500 . ?
C23A C24A 1.385(5) . ?
C24A H24A 0.9500 . ?
C24A C25A 1.386(5) . ?
C25A C26A 1.397(5) . ?
C25A C28A 1.505(5) . ?
C26A H26A 0.9500 . ?
C26A C27A 1.393(5) . ?
C27A H27A 0.9500 . ?
C28A H28D 0.9800 . ?
C28A H28E 0.9800 . ?
C28A H28F 0.9800 . ?
C29A H29D 0.9800 . ?
C29A H29E 0.9800 . ?
C29A H29F 0.9800 . ?
C30A H30D 0.9800 . ?
C30A H30E 0.9800 . ?
C30A H30F 0.9800 . ?
C31A C32A 1.540(4) . ?
C31A C33A 1.535(4) . ?
C31A C34A 1.537(4) . ?
C32A H32D 0.9800 . ?
C32A H32E 0.9800 . ?
C32A H32F 0.9800 . ?
C33A H33D 0.9800 . ?
C33A H33E 0.9800 . ?
C33A H33F 0.9800 . ?
C34A H34D 0.9800 . ?
C34A H34E 0.9800 . ?
C34A H34F 0.9800 . ?
S1B O2B 1.584(2) . ?
S1B O3B 1.433(2) . ?
S1B O4B 1.434(2) . ?
S1B C22B 1.757(3) . ?
Si1B O1B 1.648(2) . ?
Si1B C29B 1.864(3) . ?
Si1B C30B 1.867(4) . ?
Si1B C31B 1.882(3) . ?
O1B C8B 1.435(3) . ?
O2B C20B 1.480(3) . ?
C18B H18G 0.9800 . ?
C18B H18H 0.9800 . ?
C18B H18I 0.9800 . ?
C18B C13B 1.536(4) . ?
C8B H8B 1.0000 . ?
C8B C9B 1.527(4) . ?
C8B C14B 1.534(4) . ?
C9B H9BA 0.9900 . ?
C9B H9BB 0.9900 . ?
C9B C11B 1.523(4) . ?
C11B H11E 0.9900 . ?
C11B H11F 0.9900 . ?
C11B C12B 1.536(4) . ?
C12B H12E 0.9900 . ?
C12B H12F 0.9900 . ?
C12B C13B 1.542(4) . ?
C13B C14B 1.559(4) . ?
C13B C20B 1.549(4) . ?
C14B H14B 1.0000 . ?
C14B C15B 1.529(4) . ?
C15B H15E 0.9900 . ?
C15B H15F 0.9900 . ?
C15B C16B 1.526(4) . ?
C16B H16E 0.9900 . ?
C16B H16F 0.9900 . ?
C16B C17B 1.532(4) . ?
C17B H17B 1.0000 . ?
C17B C20B 1.532(4) . ?
C17B C21B 1.527(4) . ?
C20B H20B 1.0000 . ?
C21B H21G 0.9800 . ?
C21B H21H 0.9800 . ?
C21B H21I 0.9800 . ?
C22B C23B 1.386(4) . ?
C22B C27B 1.392(4) . ?
C23B H23B 0.9500 . ?
C23B C24B 1.388(4) . ?
C24B H24B 0.9500 . ?
C24B C25B 1.399(4) . ?
C25B C26B 1.393(4) . ?
C25B C28B 1.502(4) . ?
C26B H26B 0.9500 . ?
C26B C27B 1.392(4) . ?
C27B H27B 0.9500 . ?
C28B H28G 0.9800 . ?
C28B H28H 0.9800 . ?
C28B H28I 0.9800 . ?
C29B H29G 0.9800 . ?
C29B H29H 0.9800 . ?
C29B H29I 0.9800 . ?
C30B H30G 0.9800 . ?
C30B H30H 0.9800 . ?
C30B H30I 0.9800 . ?
C31B C32B 1.535(5) . ?
C31B C33B 1.533(5) . ?
C31B C34B 1.533(4) . ?
C32B H32G 0.9800 . ?
C32B H32H 0.9800 . ?
C32B H32I 0.9800 . ?
C33B H33G 0.9800 . ?
C33B H33H 0.9800 . ?
C33B H33I 0.9800 . ?
C34B H34G 0.9800 . ?
C34B H34H 0.9800 . ?
C34B H34I 0.9800 . ?
S1C O2C 1.579(2) . ?
S1C O3C 1.427(2) . ?
S1C O4C 1.430(2) . ?
S1C C22C 1.762(3) . ?
Si1C O1C 1.644(2) . ?
Si1C C29C 1.872(4) . ?
Si1C C30C 1.867(4) . ?
Si1C C31C 1.884(3) . ?
O1C C8C 1.436(3) . ?
O2C C20C 1.482(3) . ?
C18C H18J 0.9800 . ?
C18C H18K 0.9800 . ?
C18C H18L 0.9800 . ?
C18C C13C 1.540(4) . ?
C8C H8C 1.0000 . ?
C8C C9C 1.527(4) . ?
C8C C14C 1.528(4) . ?
C9C H9CA 0.9900 . ?
C9C H9CB 0.9900 . ?
C9C C11C 1.526(4) . ?
C11C H11G 0.9900 . ?
C11C H11H 0.9900 . ?
C11C C12C 1.530(4) . ?
C12C H12G 0.9900 . ?
C12C H12H 0.9900 . ?
C12C C13C 1.548(4) . ?
C13C C14C 1.554(4) . ?
C13C C20C 1.537(4) . ?
C14C H14C 1.0000 . ?
C14C C15C 1.527(4) . ?
C15C H15G 0.9900 . ?
C15C H15H 0.9900 . ?
C15C C16C 1.530(4) . ?
C16C H16G 0.9900 . ?
C16C H16H 0.9900 . ?
C16C C17C 1.535(4) . ?
C17C H17C 1.0000 . ?
C17C C20C 1.525(4) . ?
C17C C21C 1.524(4) . ?
C20C H20C 1.0000 . ?
C21C H21J 0.9800 . ?
C21C H21K 0.9800 . ?
C21C H21L 0.9800 . ?
C22C C23C 1.389(4) . ?
C22C C27C 1.386(4) . ?
C23C H23C 0.9500 . ?
C23C C24C 1.380(5) . ?
C24C H24C 0.9500 . ?
C24C C25C 1.395(5) . ?
C25C C26C 1.397(5) . ?
C25C C28C 1.508(5) . ?
C26C H26C 0.9500 . ?
C26C C27C 1.390(5) . ?
C27C H27C 0.9500 . ?
C28C H28J 0.9800 . ?
C28C H28K 0.9800 . ?
C28C H28L 0.9800 . ?
C29C H29J 0.9800 . ?
C29C H29K 0.9800 . ?
C29C H29L 0.9800 . ?
C30C H30J 0.9800 . ?
C30C H30K 0.9800 . ?
C30C H30L 0.9800 . ?
C31C C32C 1.538(4) . ?
C31C C33C 1.536(4) . ?
C31C C34C 1.537(4) . ?
C32C H32J 0.9800 . ?
C32C H32K 0.9800 . ?
C32C H32L 0.9800 . ?
C33C H33J 0.9800 . ?
C33C H33K 0.9800 . ?
C33C H33L 0.9800 . ?
C34C H34J 0.9800 . ?
C34C H34K 0.9800 . ?
C34C H34L 0.9800 . ?

loop_
_geom_torsion_atom_site_label_1
_geom_torsion_atom_site_label_2
_geom_torsion_atom_site_label_3
_geom_torsion_atom_site_label_4
_geom_torsion
_geom_torsion_site_symmetry_1
_geom_torsion_site_symmetry_2
_geom_torsion_site_symmetry_3
_geom_torsion_site_symmetry_4
_geom_torsion_publ_flag
S1 O2 C20 C13 -105.0(2) . . . . ?
S1 O2 C20 C17 131.1(2) . . . . ?
S1 C22 C23 C24 178.6(2) . . . . ?
S1 C22 C27 C26 -178.3(2) . . . . ?
Si1 O1 C8 C9 107.6(2) . . . . ?
Si1 O1 C8 C14 -129.4(2) . . . . ?
O1 Si1 C31 C32 -174.3(2) . . . . ?
O1 Si1 C31 C33 66.3(3) . . . . ?
O1 Si1 C31 C34 -54.0(3) . . . . ?
O1 C8 C9 C11 68.7(3) . . . . ?
O1 C8 C14 C13 -68.3(3) . . . . ?
O1 C8 C14 C15 61.5(3) . . . . ?
O2 S1 C22 C23 -87.4(3) . . . . ?
O2 S1 C22 C27 92.9(3) . . . . ?
O3 S1 O2 C20 146.7(2) . . . . ?
O3 S1 C22 C23 24.1(3) . . . . ?
O3 S1 C22 C27 -155.7(3) . . . . ?
O4 S1 O2 C20 16.6(3) . . . . ?
O4 S1 C22 C23 156.4(2) . . . . ?
O4 S1 C22 C27 -23.3(3) . . . . ?
C8 C9 C11 C12 55.4(3) . . . . ?
C8 C14 C15 C16 172.4(2) . . . . ?
C9 C8 C14 C13 53.7(3) . . . . ?
C9 C8 C14 C15 -176.5(3) . . . . ?
C9 C11 C12 C13 -56.8(3) . . . . ?
C11 C12 C13 C14 53.8(3) . . . . ?
C11 C12 C13 C20 168.2(2) . . . . ?
C11 C12 C13 C18 -70.7(3) . . . . ?
C12 C13 C14 C8 -52.7(3) . . . . ?
C12 C13 C14 C15 177.4(2) . . . . ?
C12 C13 C20 O2 62.9(3) . . . . ?
C12 C13 C20 C17 -177.2(2) . . . . ?
C13 C14 C15 C16 -57.0(3) . . . . ?
C14 C8 C9 C11 -53.8(3) . . . . ?
C14 C13 C20 O2 179.4(2) . . . . ?
C14 C13 C20 C17 -60.6(3) . . . . ?
C14 C15 C16 C17 52.0(4) . . . . ?
C15 C16 C17 C20 -51.3(4) . . . . ?
C15 C16 C17 C21 -175.2(3) . . . . ?
C16 C17 C20 O2 178.5(2) . . . . ?
C16 C17 C20 C13 57.5(3) . . . . ?
C20 C13 C14 C8 -170.5(2) . . . . ?
C20 C13 C14 C15 59.6(3) . . . . ?
C21 C17 C20 O2 -59.2(3) . . . . ?
C21 C17 C20 C13 179.9(2) . . . . ?
C22 S1 O2 C20 -98.8(2) . . . . ?
C22 C23 C24 C25 0.3(5) . . . . ?
C23 C22 C27 C26 2.0(5) . . . . ?
C23 C24 C25 C26 0.7(5) . . . . ?
C23 C24 C25 C28 -179.8(3) . . . . ?
C24 C25 C26 C27 -0.4(5) . . . . ?
C25 C26 C27 C22 -0.9(5) . . . . ?
C18 C13 C14 C8 69.1(3) . . . . ?
C18 C13 C14 C15 -60.8(3) . . . . ?
C18 C13 C20 O2 -57.7(3) . . . . ?
C18 C13 C20 C17 62.2(3) . . . . ?
C27 C22 C23 C24 -1.7(5) . . . . ?
C28 C25 C26 C27 -179.9(3) . . . . ?
C29 Si1 O1 C8 69.5(2) . . . . ?
C29 Si1 C31 C32 -55.2(3) . . . . ?
C29 Si1 C31 C33 -174.5(3) . . . . ?
C29 Si1 C31 C34 65.1(3) . . . . ?
C30 Si1 O1 C8 -50.3(3) . . . . ?
C30 Si1 C31 C32 65.2(3) . . . . ?
C30 Si1 C31 C33 -54.2(3) . . . . ?
C30 Si1 C31 C34 -174.5(2) . . . . ?
C31 Si1 O1 C8 -171.1(2) . . . . ?
S1A O2A C20A C13A -104.2(2) . . . . ?
S1A O2A C20A C17A 131.3(2) . . . . ?
S1A C22A C23A C24A 177.3(3) . . . . ?
S1A C22A C27A C26A -175.8(3) . . . . ?
Si1A O1A C8A C9A 98.7(3) . . . . ?
Si1A O1A C8A C14A -137.8(2) . . . . ?
O1A Si1A C31A C32A -58.2(2) . . . . ?
O1A Si1A C31A C33A -177.6(2) . . . . ?
O1A Si1A C31A C34A 60.6(2) . . . . ?
O1A C8A C9A C11A 69.1(3) . . . . ?
O1A C8A C14A C13A -69.0(3) . . . . ?
O1A C8A C14A C15A 60.0(3) . . . . ?
O2A S1A C22A C23A -93.5(3) . . . . ?
O2A S1A C22A C27A 85.1(3) . . . . ?
O3A S1A O2A C20A 122.9(2) . . . . ?
O3A S1A C22A C23A 18.0(3) . . . . ?
O3A S1A C22A C27A -163.4(3) . . . . ?
O4A S1A O2A C20A -7.7(2) . . . . ?
O4A S1A C22A C23A 150.4(2) . . . . ?
O4A S1A C22A C27A -31.0(3) . . . . ?
C8A C9A C11A C12A 55.0(3) . . . . ?
C8A C14A C15A C16A 171.9(2) . . . . ?
C9A C8A C14A C13A 54.3(3) . . . . ?
C9A C8A C14A C15A -176.7(2) . . . . ?
C9A C11A C12A C13A -57.0(3) . . . . ?
C11A C12A C13A C14A 54.6(3) . . . . ?
C11A C12A C13A C18A -70.2(3) . . . . ?
C11A C12A C13A C20A 168.6(2) . . . . ?
C12A C13A C14A C8A -53.6(3) . . . . ?
C12A C13A C14A C15A 177.1(2) . . . . ?
C12A C13A C20A O2A 63.8(3) . . . . ?
C12A C13A C20A C17A -176.4(2) . . . . ?
C13A C14A C15A C16A -58.1(3) . . . . ?
C14A C8A C9A C11A -53.5(3) . . . . ?
C14A C13A C20A O2A 179.7(2) . . . . ?
C14A C13A C20A C17A -60.5(3) . . . . ?
C14A C15A C16A C17A 53.6(3) . . . . ?
C15A C16A C17A C20A -52.1(3) . . . . ?
C15A C16A C17A C21A -174.7(3) . . . . ?
C18A C13A C14A C8A 68.4(3) . . . . ?
C18A C13A C14A C15A -60.9(3) . . . . ?
C18A C13A C20A O2A -57.1(3) . . . . ?
C18A C13A C20A C17A 62.7(3) . . . . ?
C16A C17A C20A O2A 178.7(2) . . . . ?
C16A C17A C20A C13A 57.6(3) . . . . ?
C20A C13A C14A C8A -171.2(2) . . . . ?
C20A C13A C14A C15A 59.5(3) . . . . ?
C21A C17A C20A O2A -60.1(3) . . . . ?
C21A C17A C20A C13A 178.9(2) . . . . ?
C22A S1A O2A C20A -124.0(2) . . . . ?
C22A C23A C24A C25A -1.2(5) . . . . ?
C23A C22A C27A C26A 2.7(5) . . . . ?
C23A C24A C25A C26A 2.1(5) . . . . ?
C23A C24A C25A C28A -177.7(3) . . . . ?
C24A C25A C26A C27A -0.5(5) . . . . ?
C25A C26A C27A C22A -1.8(5) . . . . ?
C27A C22A C23A C24A -1.2(5) . . . . ?
C28A C25A C26A C27A 179.3(3) . . . . ?
C29A Si1A O1A C8A -75.3(3) . . . . ?
C29A Si1A C31A C32A -177.4(3) . . . . ?
C29A Si1A C31A C33A 63.2(3) . . . . ?
C29A Si1A C31A C34A -58.7(3) . . . . ?
C30A Si1A O1A C8A 45.3(3) . . . . ?
C30A Si1A C31A C32A 61.1(3) . . . . ?
C30A Si1A C31A C33A -58.3(3) . . . . ?
C30A Si1A C31A C34A 179.9(3) . . . . ?
C31A Si1A O1A C8A 163.8(2) . . . . ?
S1B O2B C20B C13B -105.8(2) . . . . ?
S1B O2B C20B C17B 131.1(2) . . . . ?
S1B C22B C23B C24B 178.5(2) . . . . ?
S1B C22B C27B C26B -177.8(2) . . . . ?
Si1B O1B C8B C9B 108.2(2) . . . . ?
Si1B O1B C8B C14B -129.2(2) . . . . ?
O1B Si1B C31B C32B -54.1(3) . . . . ?
O1B Si1B C31B C33B 65.2(3) . . . . ?
O1B Si1B C31B C34B -174.3(2) . . . . ?
O1B C8B C9B C11B 67.4(3) . . . . ?
O1B C8B C14B C13B -67.1(3) . . . . ?
O1B C8B C14B C15B 62.1(3) . . . . ?
O2B S1B C22B C23B -93.2(2) . . . . ?
O2B S1B C22B C27B 87.2(3) . . . . ?
O3B S1B O2B C20B 151.7(2) . . . . ?
O3B S1B C22B C23B 17.6(3) . . . . ?
O3B S1B C22B C27B -162.0(2) . . . . ?
O4B S1B O2B C20B 22.0(2) . . . . ?
O4B S1B C22B C23B 149.9(2) . . . . ?
O4B S1B C22B C27B -29.7(3) . . . . ?
C18B C13B C14B C8B 68.7(3) . . . . ?
C18B C13B C14B C15B -60.9(3) . . . . ?
C18B C13B C20B O2B -56.7(3) . . . . ?
C18B C13B C20B C17B 62.1(3) . . . . ?
C8B C9B C11B C12B 55.9(3) . . . . ?
C8B C14B C15B C16B 172.7(2) . . . . ?
C9B C8B C14B C13B 54.6(3) . . . . ?
C9B C8B C14B C15B -176.2(2) . . . . ?
C9B C11B C12B C13B -56.6(3) . . . . ?
C11B C12B C13B C18B -70.6(3) . . . . ?
C11B C12B C13B C14B 53.6(3) . . . . ?
C11B C12B C13B C20B 168.4(2) . . . . ?
C12B C13B C14B C8B -52.9(3) . . . . ?
C12B C13B C14B C15B 177.6(2) . . . . ?
C12B C13B C20B O2B 63.9(3) . . . . ?
C12B C13B C20B C17B -177.3(2) . . . . ?
C13B C14B C15B C16B -57.2(3) . . . . ?
C14B C8B C9B C11B -54.9(3) . . . . ?
C14B C13B C20B O2B -179.4(2) . . . . ?
C14B C13B C20B C17B -60.6(3) . . . . ?
C14B C15B C16B C17B 52.9(3) . . . . ?
C15B C16B C17B C20B -52.2(3) . . . . ?
C15B C16B C17B C21B -176.2(3) . . . . ?
C16B C17B C20B O2B 177.7(2) . . . . ?
C16B C17B C20B C13B 57.7(3) . . . . ?
C20B C13B C14B C8B -171.0(2) . . . . ?
C20B C13B C14B C15B 59.4(3) . . . . ?
C21B C17B C20B O2B -60.4(3) . . . . ?
C21B C17B C20B C13B 179.5(2) . . . . ?
C22B S1B O2B C20B -93.9(2) . . . . ?
C22B C23B C24B C25B -0.8(5) . . . . ?
C23B C22B C27B C26B 2.7(5) . . . . ?
C23B C24B C25B C26B 2.8(5) . . . . ?
C23B C24B C25B C28B -177.4(3) . . . . ?
C24B C25B C26B C27B -2.1(5) . . . . ?
C25B C26B C27B C22B -0.6(5) . . . . ?
C27B C22B C23B C24B -2.0(4) . . . . ?
C28B C25B C26B C27B 178.1(3) . . . . ?
C29B Si1B O1B C8B 70.6(3) . . . . ?
C29B Si1B C31B C32B 65.2(3) . . . . ?
C29B Si1B C31B C33B -175.6(3) . . . . ?
C29B Si1B C31B C34B -55.1(3) . . . . ?
C30B Si1B O1B C8B -49.2(3) . . . . ?
C30B Si1B C31B C32B -174.3(2) . . . . ?
C30B Si1B C31B C33B -55.0(3) . . . . ?
C30B Si1B C31B C34B 65.5(3) . . . . ?
C31B Si1B O1B C8B -169.9(2) . . . . ?
S1C O2C C20C C13C -104.0(2) . . . . ?
S1C O2C C20C C17C 131.4(2) . . . . ?
S1C C22C C23C C24C -175.5(2) . . . . ?
S1C C22C C27C C26C 176.0(2) . . . . ?
Si1C O1C C8C C9C 98.9(3) . . . . ?
Si1C O1C C8C C14C -137.9(2) . . . . ?
O1C Si1C C31C C32C -57.6(2) . . . . ?
O1C Si1C C31C C33C 61.3(2) . . . . ?
O1C Si1C C31C C34C -177.2(2) . . . . ?
O1C C8C C9C C11C 69.3(3) . . . . ?
O1C C8C C14C C13C -68.7(3) . . . . ?
O1C C8C C14C C15C 60.6(3) . . . . ?
O2C S1C C22C C23C 86.5(3) . . . . ?
O2C S1C C22C C27C -91.2(3) . . . . ?
O3C S1C O2C C20C -1.4(2) . . . . ?
O3C S1C C22C C23C -29.1(3) . . . . ?
O3C S1C C22C C27C 153.1(2) . . . . ?
O4C S1C O2C C20C 128.8(2) . . . . ?
O4C S1C C22C C23C -161.2(3) . . . . ?
O4C S1C C22C C27C 21.0(3) . . . . ?
C18C C13C C14C C8C 68.2(3) . . . . ?
C18C C13C C14C C15C -61.3(3) . . . . ?
C18C C13C C20C O2C -56.3(3) . . . . ?
C18C C13C C20C C17C 63.6(3) . . . . ?
C8C C9C C11C C12C 54.4(3) . . . . ?
C8C C14C C15C C16C 171.6(2) . . . . ?
C9C C8C C14C C13C 54.0(3) . . . . ?
C9C C8C C14C C15C -176.7(2) . . . . ?
C9C C11C C12C C13C -56.4(3) . . . . ?
C11C C12C C13C C18C -70.6(3) . . . . ?
C11C C12C C13C C14C 54.2(3) . . . . ?
C11C C12C C13C C20C 168.6(2) . . . . ?
C12C C13C C14C C8C -53.4(3) . . . . ?
C12C C13C C14C C15C 177.1(2) . . . . ?
C12C C13C C20C O2C 64.0(3) . . . . ?
C12C C13C C20C C17C -176.1(2) . . . . ?
C13C C14C C15C C16C -58.1(3) . . . . ?
C14C C8C C9C C11C -52.9(3) . . . . ?
C14C C13C C20C O2C -179.8(2) . . . . ?
C14C C13C C20C C17C -59.8(3) . . . . ?
C14C C15C C16C C17C 53.3(3) . . . . ?
C15C C16C C17C C20C -51.5(3) . . . . ?
C15C C16C C17C C21C -174.4(3) . . . . ?
C16C C17C C20C O2C 178.0(2) . . . . ?
C16C C17C C20C C13C 56.8(3) . . . . ?
C20C C13C C14C C8C -171.1(2) . . . . ?
C20C C13C C14C C15C 59.4(3) . . . . ?
C21C C17C C20C O2C -60.4(3) . . . . ?
C21C C17C C20C C13C 178.4(2) . . . . ?
C22C S1C O2C C20C -117.2(2) . . . . ?
C22C C23C C24C C25C -0.7(5) . . . . ?
C23C C22C C27C C26C -1.7(5) . . . . ?
C23C C24C C25C C26C -1.3(5) . . . . ?
C23C C24C C25C C28C 179.6(3) . . . . ?
C24C C25C C26C C27C 1.8(5) . . . . ?
C25C C26C C27C C22C -0.3(5) . . . . ?
C27C C22C C23C C24C 2.2(5) . . . . ?
C28C C25C C26C C27C -179.1(3) . . . . ?
C29C Si1C O1C C8C 45.6(3) . . . . ?
C29C Si1C C31C C32C 61.3(3) . . . . ?
C29C Si1C C31C C33C -179.7(3) . . . . ?
C29C Si1C C31C C34C -58.3(3) . . . . ?
C30C Si1C O1C C8C -75.3(3) . . . . ?
C30C Si1C C31C C32C -176.8(2) . . . . ?
C30C Si1C C31C C33C -57.9(3) . . . . ?
C30C Si1C C31C C34C 63.6(3) . . . . ?
C31C Si1C O1C C8C 163.8(2) . . . . ?
